data_4038952
loop_
_publ_author_name
'Langis-Barsetti, Sophie'
'Maris, Thierry'
'Wuest, James D.'

_publ_section_title
;
 Molecular Organization of 2,1,3-Benzothiadiazoles in the Solid State.
;
_journal_name_full 'The Journal of organic chemistry'
_journal_page_first 5034
_journal_page_last 5045
_journal_paper_doi 10.1021/acs.joc.6b02778
_journal_volume 82
_journal_year 2017
_chemical_formula_moiety '2(C20 H8 N6 S3), C3 S6, 1(C70)'
_chemical_formula_sum 'C113 H16 N12 S12'
_chemical_formula_weight 1926.07
_chemical_name_systematic
;
bis(6,16,25-trithia-5,7,15,17,24,26-hexaazaoctacyclo
[9.9.9.02,10.04,8.012,20.014,18.021,29.023,27]nonacosa
-2(10),3,8,12(20),13,18,21(29),22,27-nonaene) 
C70 fullerene carbon disulfide solvate
;
_space_group_crystal_system cubic
_space_group_IT_number 205
_space_group_name_Hall '-P 2ac 2ab 3'
_space_group_name_H-M_alt 'P a -3'
_atom_sites_solution_hydrogens geom
_atom_sites_solution_primary direct
_audit_creation_date 2016-10-31
_audit_creation_method
;
Olex2 1.2
(compiled 2016.09.09 svn.r3337 for OlexSys, GUI svn.r5227)
;
_cell_angle_alpha 90
_cell_angle_beta 90
_cell_angle_gamma 90
_cell_formula_units_Z 4
_cell_length_a 19.5040(3)
_cell_length_b 19.5040(3)
_cell_length_c 19.5040(3)
_cell_measurement_reflns_used 9917
_cell_measurement_temperature 100
_cell_measurement_theta_max 60.642
_cell_measurement_theta_min 3.416
_cell_volume 7419.4(2)
_computing_cell_refinement
;
SAINT (2013) V8.34A; Integration Software for Single Crystal Data.
Bruker AXS Inc., Madison, WI 53719-1173.
;
_computing_data_collection
;
APEX 2 (2013) Bruker AXS Inc., Madison, WI 53719-1173.
;
_computing_data_reduction
;
SAINT (2013) V8.34A; Integration Software for Single Crystal Data.
Bruker AXS Inc., Madison, WI 53719-1173.
;
_computing_molecular_graphics 'Olex2 (Dolomanov et al., 2009)'
_computing_publication_material 'Olex2 (Dolomanov et al., 2009)'
_computing_structure_refinement 'ShelXL (Sheldrick, 2015)'
_computing_structure_solution 'ShelXT (Sheldrick, 2015)'
_diffrn_ambient_temperature 100
_diffrn_detector 'CMOS Area detector'
_diffrn_detector_area_resol_mean 10.24
_diffrn_detector_type 'Bruker Photon 100 CMOS Detector'
_diffrn_measured_fraction_theta_full 1.000
_diffrn_measured_fraction_theta_max 1.000
_diffrn_measurement_device 'k-geometry diffractometer'
_diffrn_measurement_device_type 'Bruker Venture Metaljet'
_diffrn_measurement_method '\w and \f scans'
_diffrn_radiation_collimation 'Focusing mirrors'
_diffrn_radiation_monochromator 'Helios MX Mirror Optics'
_diffrn_radiation_probe x-ray
_diffrn_radiation_type GaK\a
_diffrn_radiation_wavelength 1.34139
_diffrn_reflns_av_R_equivalents 0.0348
_diffrn_reflns_av_unetI/netI 0.0086
_diffrn_reflns_Laue_measured_fraction_full 1.000
_diffrn_reflns_Laue_measured_fraction_max 1.000
_diffrn_reflns_limit_h_max 25
_diffrn_reflns_limit_h_min -25
_diffrn_reflns_limit_k_max 25
_diffrn_reflns_limit_k_min -25
_diffrn_reflns_limit_l_max 24
_diffrn_reflns_limit_l_min -25
_diffrn_reflns_number 77875
_diffrn_reflns_point_group_measured_fraction_full 1.000
_diffrn_reflns_point_group_measured_fraction_max 1.000
_diffrn_reflns_theta_full 53.594
_diffrn_reflns_theta_max 60.610
_diffrn_reflns_theta_min 3.415
_diffrn_source 'Metal Jet'
_diffrn_source_target Ga
_diffrn_source_type 'Gallium Liquid Metal Jet Source'
_exptl_absorpt_coefficient_mu 2.521
_exptl_absorpt_correction_T_max 0.3404
_exptl_absorpt_correction_T_min 0.2600
_exptl_absorpt_correction_type multi-scan
_exptl_absorpt_process_details
;
SADABS-2014/5 (Bruker,2014/5) was used for absorption correction.
wR2(int) was 0.1281 before and 0.0488 after correction.
The Ratio of minimum to maximum transmission is 0.7638.
The \l/2 correction factor is 0.00150.
;
_exptl_crystal_colour 'dull dark brown'
_exptl_crystal_colour_lustre dull
_exptl_crystal_colour_modifier dark
_exptl_crystal_colour_primary brown
_exptl_crystal_density_diffrn 1.724
_exptl_crystal_description block
_exptl_crystal_F_000 3880
_exptl_crystal_recrystallization_method 'Crystallized in CS2'
_exptl_crystal_size_max 0.1
_exptl_crystal_size_mid 0.08
_exptl_crystal_size_min 0.06
_refine_diff_density_max 0.839
_refine_diff_density_min -0.563
_refine_diff_density_rms 0.076
_refine_ls_extinction_coef .
_refine_ls_extinction_method none
_refine_ls_goodness_of_fit_ref 1.208
_refine_ls_hydrogen_treatment constr
_refine_ls_matrix_type full
_refine_ls_number_parameters 958
_refine_ls_number_reflns 2853
_refine_ls_number_restraints 3396
_refine_ls_restrained_S_all 0.808
_refine_ls_R_factor_all 0.0686
_refine_ls_R_factor_gt 0.0641
_refine_ls_shift/su_max 0.002
_refine_ls_shift/su_mean 0.000
_refine_ls_structure_factor_coef Fsqd
_refine_ls_weighting_details 'w=1/[\s^2^(Fo^2^)+(0.0970P)^2^+10.7014P] where P=(Fo^2^+2Fc^2^)/3'
_refine_ls_weighting_scheme calc
_refine_ls_wR_factor_gt 0.1724
_refine_ls_wR_factor_ref 0.1774
_reflns_Friedel_coverage 0.000
_reflns_Friedel_fraction_full .
_reflns_Friedel_fraction_max .
_reflns_number_gt 2584
_reflns_number_total 2853
_reflns_threshold_expression 'I > 2\s(I)'
_cod_data_source_file jo6b02778_si_009.cif
_cod_data_source_block jw1813
_cod_original_cell_volume 7419.4(3)
_cod_database_code 4038952

loop_
_space_group_symop_id
_space_group_symop_operation_xyz
1 'x, y, z'
2 '-x+1/2, -y, z+1/2'
3 '-x, y+1/2, -z+1/2'
4 'x+1/2, -y+1/2, -z'
5 'z, x, y'
6 'z+1/2, -x+1/2, -y'
7 '-z+1/2, -x, y+1/2'
8 '-z, x+1/2, -y+1/2'
9 'y, z, x'
10 '-y, z+1/2, -x+1/2'
11 'y+1/2, -z+1/2, -x'
12 '-y+1/2, -z, x+1/2'
13 '-x, -y, -z'
14 'x-1/2, y, -z-1/2'
15 'x, -y-1/2, z-1/2'
16 '-x-1/2, y-1/2, z'
17 '-z, -x, -y'
18 '-z-1/2, x-1/2, y'
19 'z-1/2, x, -y-1/2'
20 'z, -x-1/2, y-1/2'
21 '-y, -z, -x'
22 'y, -z-1/2, x-1/2'
23 '-y-1/2, z-1/2, x'
24 'y-1/2, z, -x-1/2'

loop_
_atom_site_label
_atom_site_type_symbol
_atom_site_fract_x
_atom_site_fract_y
_atom_site_fract_z
_atom_site_U_iso_or_equiv
_atom_site_adp_type
_atom_site_occupancy
_atom_site_site_symmetry_order
_atom_site_calc_flag
_atom_site_refinement_flags_posn
_atom_site_refinement_flags_adp
_atom_site_refinement_flags_occupancy
_atom_site_disorder_assembly
_atom_site_disorder_group
S1 S 0.60499(4) 0.23615(5) 0.21564(5) 0.0579(4) Uani 1 1 d . U . . .
N1 N 0.52519(14) 0.21873(15) 0.20134(14) 0.0444(6) Uani 1 1 d . U . . .
N2 N 0.59887(13) 0.29381(17) 0.27478(17) 0.0527(7) Uani 1 1 d . U . . .
C1 C 0.31284(12) 0.31284(12) 0.31284(12) 0.0211(6) Uani 1 3 d S TU P . .
H1 H 0.283239 0.283238 0.283238 0.025 Uiso 1 3 calc RS T P . .
C2 C 0.38917(12) 0.30398(12) 0.29788(12) 0.0229(5) Uani 1 1 d . U . . .
C3 C 0.41630(13) 0.26071(12) 0.24996(13) 0.0266(5) Uani 1 1 d . U . . .
H3 H 0.387894 0.233112 0.221598 0.032 Uiso 1 1 calc R . . . .
C4 C 0.48905(14) 0.25884(14) 0.24443(15) 0.0331(5) Uani 1 1 d . U . . .
C5 C 0.53114(14) 0.30191(17) 0.28669(17) 0.0393(5) Uani 1 1 d . U . . .
C6 C 0.50166(14) 0.34648(17) 0.33542(17) 0.0390(6) Uani 1 1 d . U . . .
H6 H 0.529216 0.375251 0.363446 0.047 Uiso 1 1 calc R . . . .
C7 C 0.43153(13) 0.34652(14) 0.34062(14) 0.0306(5) Uani 1 1 d . U . . .
C8 C 0.39009(14) 0.39009(14) 0.39009(14) 0.0352(8) Uani 1 3 d S TU P . .
H8 H 0.419689 0.419689 0.419689 0.042 Uiso 1 3 calc RS T P . .
C9 C 0.5111(4) 0.1061(4) 0.0950(4) 0.0522(16) Uani 0.5 1 d . U . . .
S2 S 0.45673(7) 0.06330(7) 0.14405(6) 0.0734(4) Uani 1 1 d . U . . .
C1A C 0.5423(4) -0.1644(4) 0.6023(4) 0.027(2) Uani 0.0833 1 d . U . A -1
C2A C 0.5669(3) -0.1170(4) 0.6465(4) 0.029(2) Uani 0.0833 1 d G U . A -1
C3A C 0.5203(4) -0.0772(5) 0.6891(3) 0.031(2) Uani 0.0833 1 d G U . A -1
C4A C 0.4480(4) -0.0926(5) 0.6846(3) 0.033(2) Uani 0.0833 1 d G U . A -1
C5A C 0.4262(4) -0.1443(4) 0.6394(4) 0.029(2) Uani 0.0833 1 d G U . A -1
C6A C 0.4698(4) -0.1808(3) 0.5967(4) 0.0293(19) Uani 0.0833 1 d G U . A -1
C7A C 0.5413(4) -0.0093(5) 0.6930(3) 0.032(2) Uani 0.0833 1 d G U . A -1
C8A C 0.4968(5) 0.0443(5) 0.6931(3) 0.033(2) Uani 0.0833 1 d G U . A -1
C9A C 0.4230(4) 0.0305(5) 0.6877(3) 0.033(2) Uani 0.0833 1 d G U . A -1
C10A C 0.4006(4) -0.0375(5) 0.6846(3) 0.034(2) Uani 0.0833 1 d G U . A -1
C11A C 0.3462(3) -0.0543(5) 0.6374(4) 0.033(2) Uani 0.0833 1 d G U . A -1
C12A C 0.3603(3) -0.1191(4) 0.6094(4) 0.032(2) Uani 0.0833 1 d G U . A -1
C13A C 0.4540(4) -0.1933(3) 0.5255(5) 0.028(2) Uani 0.0833 1 d G U . A -1
C14A C 0.3941(4) -0.1707(3) 0.4981(4) 0.030(2) Uani 0.0833 1 d G U . A -1
C15A C 0.3457(3) -0.1334(4) 0.5399(4) 0.031(2) Uani 0.0833 1 d G U . A -1
C16A C 0.3168(3) -0.0806(5) 0.4963(4) 0.0294(19) Uani 0.0833 1 d G U . A -1
C17A C 0.3018(2) -0.0182(5) 0.5246(4) 0.031(2) Uani 0.0833 1 d G U . A -1
C18A C 0.3162(3) -0.0021(5) 0.5948(4) 0.032(2) Uani 0.0833 1 d G U . A -1
C19A C 0.3423(4) 0.0676(4) 0.5989(4) 0.033(2) Uani 0.0833 1 d G U . A -1
C20A C 0.3951(4) 0.0836(4) 0.6446(4) 0.033(2) Uani 0.0833 1 d G U . A -1
C21A C 0.6044(4) -0.0038(5) 0.6542(3) 0.028(2) Uani 0.0833 1 d G U . A -1
C22A C 0.6210(4) 0.0578(5) 0.6181(4) 0.031(2) Uani 0.0833 1 d G U . A -1
C23A C 0.6662(3) 0.0507(4) 0.5617(4) 0.030(2) Uani 0.0833 1 d G U . A -1
C24A C 0.6825(2) -0.0151(4) 0.5340(4) 0.030(2) Uani 0.0833 1 d G U . A -1
C25A C 0.6531(3) -0.0756(4) 0.5617(4) 0.028(2) Uani 0.0833 1 d G U . A -1
C26A C 0.6278(3) -0.1280(3) 0.5140(5) 0.026(2) Uani 0.0833 1 d G U . A -1
C27A C 0.5736(4) -0.1709(3) 0.5336(5) 0.027(2) Uani 0.0833 1 d G U . A -1
C28A C 0.6931(3) -0.0075(4) 0.4610(5) 0.030(2) Uani 0.0833 1 d G U . A -1
C29A C 0.6199(3) -0.0698(5) 0.6252(4) 0.030(2) Uani 0.0833 1 d G U . A -1
C30A C 0.5183(4) -0.1892(3) 0.4871(5) 0.028(2) Uani 0.0833 1 d G U . A -1
C31A C 0.5188(5) -0.1644(3) 0.4190(4) 0.027(2) Uani 0.0833 1 d G U . A -1
C32A C 0.5803(4) -0.1346(3) 0.3954(4) 0.027(2) Uani 0.0833 1 d G U . A -1
C33A C 0.6348(4) -0.1177(3) 0.4416(5) 0.029(2) Uani 0.0833 1 d G U . A -1
C34A C 0.6686(3) -0.0576(4) 0.4160(4) 0.030(2) Uani 0.0833 1 d G U . A -1
C35A C 0.6371(4) -0.0368(4) 0.3523(4) 0.029(2) Uani 0.0833 1 d G U . A -1
C36A C 0.5836(4) -0.0851(4) 0.3404(4) 0.031(2) Uani 0.0833 1 d G U . A -1
C37A C 0.6302(4) 0.0318(4) 0.3364(4) 0.032(2) Uani 0.0833 1 d G U . A -1
C38A C 0.6543(3) 0.0841(4) 0.3823(4) 0.031(2) Uani 0.0833 1 d G U . A -1
C39A C 0.6863(3) 0.0639(4) 0.4437(5) 0.033(2) Uani 0.0833 1 d G U . A -1
C40A C 0.6685(3) 0.1001(4) 0.5052(5) 0.032(2) Uani 0.0833 1 d G U . A -1
C41A C 0.6241(4) 0.1535(3) 0.5055(5) 0.033(2) Uani 0.0833 1 d G U . A -1
C42A C 0.5910(4) 0.1726(3) 0.4426(5) 0.033(2) Uani 0.0833 1 d G U . A -1
C43A C 0.6069(4) 0.1397(3) 0.3822(4) 0.034(2) Uani 0.0833 1 d G U . A -1
C44A C 0.5534(4) 0.1216(4) 0.3336(4) 0.033(2) Uani 0.0833 1 d G U . A -1
C45A C 0.4835(4) 0.1400(4) 0.3512(4) 0.033(2) Uani 0.0833 1 d G U . A -1
C46A C 0.4315(4) 0.0927(5) 0.3382(3) 0.032(2) Uani 0.0833 1 d G U . A -1
C47A C 0.4434(4) 0.0287(5) 0.3112(3) 0.031(2) Uani 0.0833 1 d G U . A -1
C48A C 0.5147(4) 0.0091(5) 0.2948(3) 0.032(2) Uani 0.0833 1 d G U . A -1
C49A C 0.5663(4) 0.0558(4) 0.3057(3) 0.0329(19) Uani 0.0833 1 d G U . A -1
C50A C 0.5211(5) -0.0608(4) 0.3118(3) 0.030(2) Uani 0.0833 1 d G U . A -1
C51A C 0.4570(5) -0.0890(4) 0.3383(3) 0.030(2) Uani 0.0833 1 d G U . A -1
C52A C 0.4100(4) -0.0316(5) 0.3376(3) 0.030(2) Uani 0.0833 1 d G U . A -1
C53A C 0.4525(5) -0.1399(4) 0.3887(4) 0.028(2) Uani 0.0833 1 d G U . A -1
C54A C 0.3939(4) -0.1408(4) 0.4284(4) 0.030(2) Uani 0.0833 1 d G U . A -1
C55A C 0.3479(3) -0.0852(4) 0.4276(4) 0.029(2) Uani 0.0833 1 d G U . A -1
C56A C 0.3570(3) -0.0273(5) 0.3882(3) 0.028(2) Uani 0.0833 1 d G U . A -1
C57A C 0.3419(3) 0.0403(5) 0.4177(4) 0.029(2) Uani 0.0833 1 d G U . A -1
C58A C 0.3787(3) 0.0981(4) 0.3936(4) 0.029(2) Uani 0.0833 1 d G U . A -1
C59A C 0.4042(4) 0.1491(4) 0.4394(4) 0.029(2) Uani 0.0833 1 d G U . A -1
C60A C 0.4692(4) 0.1750(3) 0.4127(5) 0.032(2) Uani 0.0833 1 d G U . A -1
C61A C 0.5213(4) 0.1914(3) 0.4595(5) 0.032(2) Uani 0.0833 1 d G U . A -1
C62A C 0.5102(5) 0.1837(3) 0.5326(5) 0.032(2) Uani 0.0833 1 d G U . A -1
C63A C 0.5739(4) 0.1136(4) 0.6180(4) 0.031(2) Uani 0.0833 1 d G U . A -1
C64A C 0.4465(4) 0.1622(3) 0.5598(4) 0.030(2) Uani 0.0833 1 d G U . A -1
C65A C 0.3898(4) 0.1448(3) 0.5101(4) 0.030(2) Uani 0.0833 1 d G U . A -1
C66A C 0.3180(3) 0.0438(5) 0.4849(4) 0.0292(19) Uani 0.0833 1 d G U . A -1
C67A C 0.3399(3) 0.0950(4) 0.5315(4) 0.030(2) Uani 0.0833 1 d G U . A -1
C68A C 0.4483(5) 0.1291(4) 0.6220(4) 0.032(2) Uani 0.0833 1 d G U . A -1
C69A C 0.5103(5) 0.1057(4) 0.6524(3) 0.032(2) Uani 0.0833 1 d G U . A -1
C70A C 0.5738(4) 0.1596(3) 0.5617(4) 0.033(2) Uani 0.0833 1 d G U . A -1
C1B C 0.4928(8) -0.1963(3) 0.5161(7) 0.026(2) Uani 0.0833 1 d . U . B -2
C2B C 0.5334(5) -0.1827(4) 0.5708(8) 0.025(2) Uani 0.0833 1 d G U . B -2
C3B C 0.5041(4) -0.1554(6) 0.6338(6) 0.026(2) Uani 0.0833 1 d G U . B -2
C4B C 0.4306(4) -0.1466(5) 0.6364(4) 0.027(2) Uani 0.0833 1 d G U . B -2
C5B C 0.3914(5) -0.1641(4) 0.5786(5) 0.028(2) Uani 0.0833 1 d G U . B -2
C6B C 0.4189(7) -0.1878(4) 0.5175(5) 0.025(2) Uani 0.0833 1 d G U . B -2
C7B C 0.5463(5) -0.1053(8) 0.6614(6) 0.026(2) Uani 0.0833 1 d G U . B -2
C8B C 0.5218(8) -0.0476(8) 0.6920(4) 0.028(2) Uani 0.0833 1 d G U . B -2
C9B C 0.4474(8) -0.0367(6) 0.6948(3) 0.029(2) Uani 0.0833 1 d G U . B -2
C10B C 0.4039(6) -0.0867(5) 0.6678(4) 0.029(2) Uani 0.0833 1 d G U . B -2
C11B C 0.3452(5) -0.0648(5) 0.6286(6) 0.030(2) Uani 0.0833 1 d G U . B -2
C12B C 0.3362(4) -0.1111(6) 0.5743(6) 0.027(2) Uani 0.0833 1 d G U . B -2
C13B C 0.3971(9) -0.1619(6) 0.4517(5) 0.027(2) Uani 0.0833 1 d G U . B -2
C14B C 0.3467(7) -0.1140(8) 0.4476(6) 0.026(2) Uani 0.0833 1 d G U . B -2
C15B C 0.3149(4) -0.0878(8) 0.5091(7) 0.027(2) Uani 0.0833 1 d G U . B -2
C16B C 0.3031(3) -0.0155(9) 0.4974(9) 0.027(2) Uani 0.0833 1 d G U . B -2
C17B C 0.3105(4) 0.0289(7) 0.5512(10) 0.0294(19) Uani 0.0833 1 d G U . B -2
C18B C 0.3321(6) 0.0070(6) 0.6178(8) 0.032(2) Uani 0.0833 1 d G U . B -2
C19B C 0.3798(9) 0.0571(5) 0.6457(8) 0.030(2) Uani 0.0833 1 d G U . B -2
C20B C 0.4367(10) 0.0356(6) 0.6834(5) 0.029(2) Uani 0.0833 1 d G U . B -2
C21B C 0.6061(4) -0.1004(8) 0.6178(8) 0.024(2) Uani 0.0833 1 d G U . B -2
C22B C 0.6406(5) -0.0365(9) 0.6081(8) 0.023(2) Uani 0.0833 1 d G U . B -2
C23B C 0.6786(3) -0.0295(9) 0.5467(9) 0.024(2) Uani 0.0833 1 d G U . B -2
C24B C 0.6714(4) -0.0773(7) 0.4917(10) 0.0244(19) Uani 0.0833 1 d G U . B -2
C25B C 0.6249(6) -0.1331(6) 0.4966(10) 0.025(2) Uani 0.0833 1 d G U . B -2
C26B C 0.5820(9) -0.1491(4) 0.4370(9) 0.025(2) Uani 0.0833 1 d G U . B -2
C27B C 0.5176(10) -0.1795(3) 0.4465(7) 0.024(2) Uani 0.0833 1 d G U . B -2
C28B C 0.6809(5) -0.0409(6) 0.4279(10) 0.025(2) Uani 0.0833 1 d G U . B -2
C29B C 0.5980(5) -0.1477(6) 0.5618(9) 0.024(2) Uani 0.0833 1 d G U . B -2
C30B C 0.4575(10) -0.1589(6) 0.4074(5) 0.025(2) Uani 0.0833 1 d G U . B -2
C31B C 0.4634(11) -0.1072(7) 0.3569(4) 0.024(2) Uani 0.0833 1 d G U . B -2
C32B C 0.5303(11) -0.0882(6) 0.3371(5) 0.026(2) Uani 0.0833 1 d G U . B -2
C33B C 0.5891(10) -0.1096(4) 0.3754(8) 0.024(2) Uani 0.0833 1 d G U . B -2
C34B C 0.6395(8) -0.0564(5) 0.3715(8) 0.026(2) Uani 0.0833 1 d G U . B -2
C35B C 0.6141(8) -0.0013(5) 0.3290(6) 0.027(2) Uani 0.0833 1 d G U . B -2
C36B C 0.5473(10) -0.0223(6) 0.3080(4) 0.027(2) Uani 0.0833 1 d G U . B -2
C37B C 0.6294(6) 0.0660(5) 0.3445(5) 0.029(2) Uani 0.0833 1 d G U . B -2
C38B C 0.6711(4) 0.0831(6) 0.4027(7) 0.028(2) Uani 0.0833 1 d G U . B -2
C39B C 0.6972(3) 0.0294(7) 0.4432(9) 0.026(2) Uani 0.0833 1 d G U . B -2
C40B C 0.6947(3) 0.0373(9) 0.5163(9) 0.0261(19) Uani 0.0833 1 d G U . B -2
C41B C 0.6701(6) 0.0947(8) 0.5467(7) 0.029(2) Uani 0.0833 1 d G U . B -2
C42B C 0.6427(7) 0.1484(6) 0.5047(5) 0.031(2) Uani 0.0833 1 d G U . B -2
C43B C 0.6444(5) 0.1434(5) 0.4342(5) 0.030(2) Uani 0.0834 1 d G U . B -2
C44B C 0.5861(5) 0.1646(4) 0.3932(5) 0.030(2) Uani 0.0834 1 d G U . B -2
C45B C 0.5268(6) 0.1916(3) 0.4292(7) 0.030(2) Uani 0.0834 1 d G U . B -2
C46B C 0.4618(5) 0.1716(5) 0.4074(8) 0.030(2) Uani 0.0834 1 d G U . B -2
C47B C 0.4510(5) 0.1261(7) 0.3547(7) 0.028(2) Uani 0.0833 1 d G U . B -2
C48B C 0.5112(6) 0.0972(7) 0.3190(4) 0.029(2) Uani 0.0833 1 d G U . B -2
C49B C 0.5757(5) 0.1178(5) 0.3387(4) 0.030(2) Uani 0.0833 1 d G U . B -2
C50B C 0.4951(8) 0.0284(8) 0.3039(3) 0.028(2) Uani 0.0833 1 d G U . B -2
C51B C 0.4265(8) 0.0102(9) 0.3275(5) 0.025(2) Uani 0.0833 1 d G U . B -2
C52B C 0.4007(5) 0.0722(9) 0.3592(7) 0.026(2) Uani 0.0833 1 d G U . B -2
C53B C 0.4076(9) -0.0545(9) 0.3522(4) 0.025(2) Uani 0.0833 1 d G U . B -2
C54B C 0.3535(7) -0.0572(9) 0.3977(6) 0.025(2) Uani 0.0833 1 d G U . B -2
C55B C 0.3282(4) 0.0031(9) 0.4285(9) 0.026(2) Uani 0.0833 1 d G U . B -2
C56B C 0.3543(3) 0.0676(9) 0.4158(9) 0.026(2) Uani 0.0833 1 d G U . B -2
C57B C 0.3632(5) 0.1158(7) 0.4729(10) 0.027(2) Uani 0.0833 1 d G U . B -2
C58B C 0.4159(6) 0.1657(5) 0.4686(10) 0.029(2) Uani 0.0834 1 d G U . B -2
C59B C 0.4584(9) 0.1812(3) 0.5259(8) 0.030(2) Uani 0.0834 1 d G U . B -2
C60B C 0.5272(9) 0.1975(3) 0.5011(7) 0.032(2) Uani 0.0834 1 d G U . B -2
C61B C 0.5837(9) 0.1759(5) 0.5402(5) 0.031(2) Uani 0.0833 1 d G U . B -2
C62B C 0.5736(10) 0.1394(7) 0.6042(4) 0.030(2) Uani 0.0833 1 d G U . B -2
C63B C 0.6143(8) 0.0239(9) 0.6397(5) 0.025(2) Uani 0.0833 1 d G U . B -2
C64B C 0.5075(11) 0.1265(6) 0.6311(5) 0.028(2) Uani 0.0833 1 d G U . B -2
C65B C 0.4463(10) 0.1497(4) 0.5898(8) 0.029(2) Uani 0.0833 1 d G U . B -2
C66B C 0.3445(6) 0.0950(6) 0.5385(10) 0.029(2) Uani 0.0833 1 d G U . B -2
C67B C 0.3838(9) 0.1114(5) 0.5973(9) 0.030(2) Uani 0.0833 1 d G U . B -2
C68B C 0.5009(11) 0.0698(7) 0.6725(4) 0.028(2) Uani 0.0833 1 d G U . B -2
C69B C 0.5530(9) 0.0192(8) 0.6786(3) 0.026(2) Uani 0.0833 1 d G U . B -2
C70B C 0.6269(9) 0.0885(9) 0.6086(5) 0.026(2) Uani 0.0833 1 d G U . B -2

loop_
_atom_site_aniso_label
_atom_site_aniso_U_11
_atom_site_aniso_U_22
_atom_site_aniso_U_33
_atom_site_aniso_U_23
_atom_site_aniso_U_13
_atom_site_aniso_U_12
S1 0.0344(4) 0.0729(6) 0.0665(6) 0.0501(5) 0.0278(4) 0.0285(4)
N1 0.0398(12) 0.0469(13) 0.0465(13) 0.0291(9) 0.0245(9) 0.0227(10)
N2 0.0235(10) 0.0706(17) 0.0639(17) 0.0446(12) 0.0095(9) 0.0096(9)
C1 0.0211(6) 0.0211(6) 0.0211(6) 0.0022(7) 0.0022(7) 0.0022(7)
C2 0.0214(9) 0.0230(10) 0.0245(10) 0.0070(8) 0.0026(8) 0.0026(8)
C3 0.0278(10) 0.0250(11) 0.0269(11) 0.0105(8) 0.0082(8) 0.0076(8)
C4 0.0290(9) 0.0346(12) 0.0357(12) 0.0221(9) 0.0132(9) 0.0131(9)
C5 0.0220(10) 0.0481(15) 0.0477(14) 0.0304(9) 0.0049(9) 0.0055(9)
C6 0.0246(10) 0.0464(15) 0.0462(15) 0.0158(10) -0.0050(9) -0.0045(10)
C7 0.0247(10) 0.0332(12) 0.0338(12) 0.0064(9) -0.0029(9) -0.0024(9)
C8 0.0352(8) 0.0352(8) 0.0352(8) -0.0052(8) -0.0052(8) -0.0052(8)
C9 0.062(4) 0.049(4) 0.045(3) 0.008(3) -0.010(3) 0.003(3)
S2 0.0755(7) 0.0905(9) 0.0542(6) 0.0160(5) -0.0224(5) -0.0268(6)
C1A 0.029(4) 0.021(5) 0.031(4) 0.013(4) -0.004(3) 0.004(4)
C2A 0.032(4) 0.028(4) 0.027(4) 0.012(4) -0.010(4) 0.002(4)
C3A 0.036(4) 0.034(4) 0.023(5) 0.008(4) -0.008(4) -0.001(3)
C4A 0.038(4) 0.038(4) 0.022(5) 0.010(4) 0.002(3) -0.003(3)
C5A 0.031(4) 0.029(4) 0.026(4) 0.014(4) 0.006(3) -0.010(3)
C6A 0.032(4) 0.021(5) 0.035(4) 0.012(4) 0.000(3) -0.005(3)
C7A 0.036(4) 0.037(4) 0.023(6) 0.001(4) -0.010(4) 0.001(3)
C8A 0.038(4) 0.037(4) 0.023(5) -0.009(4) -0.002(4) 0.003(3)
C9A 0.035(4) 0.042(4) 0.023(5) -0.008(4) 0.006(4) 0.003(3)
C10A 0.034(4) 0.045(4) 0.024(5) 0.002(3) 0.009(4) 0.000(3)
C11A 0.022(4) 0.044(4) 0.031(4) 0.003(3) 0.012(4) -0.005(3)
C12A 0.025(4) 0.036(4) 0.035(4) 0.009(3) 0.007(3) -0.009(3)
C13A 0.032(4) 0.015(5) 0.038(4) 0.001(4) 0.000(3) -0.005(4)
C14A 0.028(4) 0.020(5) 0.042(4) -0.003(4) -0.005(3) -0.007(4)
C15A 0.021(5) 0.032(4) 0.040(4) 0.003(3) -0.001(3) -0.010(4)
C16A 0.014(5) 0.037(4) 0.037(4) -0.002(3) -0.002(3) -0.003(4)
C17A 0.014(5) 0.041(4) 0.038(4) -0.004(3) 0.003(4) 0.004(3)
C18A 0.019(5) 0.043(4) 0.034(4) -0.002(3) 0.010(4) 0.003(4)
C19A 0.025(4) 0.039(4) 0.035(4) -0.007(3) 0.007(4) 0.010(4)
C20A 0.032(4) 0.036(4) 0.031(4) -0.011(4) 0.007(4) 0.009(4)
C21A 0.025(4) 0.033(4) 0.027(5) 0.000(4) -0.013(4) 0.000(3)
C22A 0.026(5) 0.031(4) 0.034(5) -0.005(4) -0.011(4) -0.003(4)
C23A 0.018(5) 0.030(3) 0.042(4) 0.001(3) -0.009(4) -0.004(4)
C24A 0.014(5) 0.032(4) 0.043(4) 0.002(3) -0.005(4) 0.001(4)
C25A 0.018(5) 0.028(4) 0.037(4) 0.005(3) -0.007(4) 0.008(4)
C26A 0.020(4) 0.021(4) 0.037(4) 0.004(4) 0.000(3) 0.009(4)
C27A 0.026(4) 0.017(5) 0.037(4) 0.006(4) -0.001(3) 0.009(4)
C28A 0.011(5) 0.035(4) 0.045(4) 0.005(3) 0.004(4) 0.004(3)
C29A 0.027(5) 0.032(4) 0.030(5) 0.005(4) -0.012(4) 0.003(4)
C30A 0.031(4) 0.016(5) 0.036(4) 0.001(4) -0.002(3) 0.003(4)
C31A 0.032(4) 0.018(5) 0.032(4) -0.006(4) 0.001(3) 0.007(4)
C32A 0.028(4) 0.021(5) 0.033(4) -0.002(4) 0.005(4) 0.011(4)
C33A 0.025(4) 0.026(4) 0.036(4) 0.000(3) 0.005(4) 0.011(4)
C34A 0.019(5) 0.034(4) 0.037(4) 0.003(3) 0.010(4) 0.008(4)
C35A 0.023(4) 0.032(4) 0.031(5) 0.000(3) 0.016(4) 0.010(4)
C36A 0.031(4) 0.032(4) 0.028(4) -0.004(4) 0.008(4) 0.011(3)
C37A 0.025(4) 0.038(4) 0.032(5) 0.006(4) 0.016(4) 0.006(3)
C38A 0.021(5) 0.031(4) 0.042(4) 0.010(4) 0.015(4) -0.004(4)
C39A 0.013(5) 0.036(4) 0.048(4) 0.006(3) 0.006(4) -0.005(4)
C40A 0.019(5) 0.030(4) 0.048(4) 0.003(3) -0.005(4) -0.007(4)
C41A 0.025(4) 0.023(4) 0.051(4) 0.001(4) -0.006(3) -0.006(4)
C42A 0.030(4) 0.020(5) 0.050(4) 0.006(4) 0.003(3) -0.001(4)
C43A 0.031(4) 0.027(4) 0.044(4) 0.012(4) 0.011(3) -0.002(4)
C44A 0.038(4) 0.029(4) 0.033(5) 0.014(4) 0.009(3) 0.006(3)
C45A 0.036(4) 0.029(5) 0.033(4) 0.012(4) 0.002(3) 0.013(3)
C46A 0.033(4) 0.034(4) 0.030(5) 0.008(4) -0.005(4) 0.014(3)
C47A 0.031(4) 0.039(4) 0.022(5) 0.004(4) -0.004(4) 0.012(3)
C48A 0.037(4) 0.040(4) 0.021(6) 0.000(4) 0.001(4) 0.010(3)
C49A 0.034(4) 0.038(4) 0.027(4) 0.008(4) 0.010(3) 0.009(3)
C50A 0.035(4) 0.034(4) 0.022(5) -0.005(4) 0.000(4) 0.012(3)
C51A 0.032(4) 0.031(4) 0.026(5) -0.009(4) -0.005(4) 0.008(3)
C52A 0.028(4) 0.036(4) 0.025(5) -0.003(4) -0.010(4) 0.008(4)
C53A 0.030(4) 0.023(5) 0.032(5) -0.009(4) -0.008(3) 0.003(4)
C54A 0.028(4) 0.025(5) 0.037(4) -0.008(4) -0.006(3) 0.000(4)
C55A 0.022(5) 0.034(4) 0.031(4) -0.007(3) -0.009(4) 0.000(4)
C56A 0.021(5) 0.035(4) 0.028(4) -0.003(3) -0.008(4) 0.006(4)
C57A 0.020(5) 0.036(4) 0.031(4) 0.000(4) -0.009(4) 0.010(4)
C58A 0.025(4) 0.030(4) 0.031(4) 0.006(4) -0.005(4) 0.016(3)
C59A 0.025(4) 0.024(5) 0.036(4) 0.007(4) -0.002(3) 0.015(4)
C60A 0.033(4) 0.023(5) 0.040(4) 0.008(4) -0.001(3) 0.013(3)
C61A 0.031(4) 0.017(5) 0.046(4) 0.004(4) 0.001(3) 0.006(4)
C62A 0.035(4) 0.018(5) 0.043(4) -0.008(4) -0.002(3) 0.004(4)
C63A 0.032(4) 0.022(5) 0.039(5) -0.010(4) -0.008(4) -0.004(4)
C64A 0.032(4) 0.022(5) 0.037(4) -0.010(4) 0.002(3) 0.010(4)
C65A 0.026(4) 0.027(5) 0.039(4) -0.004(4) 0.001(3) 0.014(4)
C66A 0.015(5) 0.037(4) 0.036(3) -0.002(3) 0.000(3) 0.010(4)
C67A 0.019(4) 0.034(4) 0.036(4) -0.004(3) 0.007(3) 0.013(4)
C68A 0.035(4) 0.026(5) 0.033(4) -0.013(4) 0.001(4) 0.008(4)
C69A 0.037(4) 0.027(5) 0.033(5) -0.012(4) -0.005(4) 0.001(3)
C70A 0.032(4) 0.023(5) 0.045(4) -0.006(4) -0.007(3) -0.003(4)
C1B 0.031(4) 0.013(5) 0.035(4) 0.003(3) -0.001(3) 0.000(4)
C2B 0.028(4) 0.015(5) 0.032(4) 0.011(4) -0.001(3) 0.003(4)
C3B 0.030(3) 0.023(4) 0.026(4) 0.015(4) -0.002(3) -0.002(3)
C4B 0.029(4) 0.027(4) 0.024(4) 0.013(4) 0.005(3) -0.008(3)
C5B 0.026(4) 0.025(4) 0.033(4) 0.006(3) 0.003(3) -0.011(4)
C6B 0.028(4) 0.013(5) 0.034(4) 0.002(4) -0.001(3) -0.010(4)
C7B 0.029(4) 0.027(4) 0.022(5) 0.013(4) -0.006(4) -0.001(3)
C8B 0.031(4) 0.034(4) 0.018(5) 0.007(4) -0.004(4) -0.004(3)
C9B 0.031(4) 0.037(4) 0.019(5) 0.003(3) 0.007(4) -0.006(3)
C10B 0.028(4) 0.037(4) 0.021(4) 0.007(3) 0.009(4) -0.007(3)
C11B 0.022(4) 0.040(4) 0.028(4) 0.003(3) 0.011(4) -0.004(3)
C12B 0.016(4) 0.035(4) 0.031(4) 0.006(3) 0.007(3) -0.011(4)
C13B 0.028(4) 0.020(5) 0.032(4) -0.004(4) -0.004(3) -0.006(4)
C14B 0.019(4) 0.030(4) 0.029(4) -0.003(4) -0.005(4) -0.007(4)
C15B 0.013(5) 0.035(4) 0.034(4) 0.002(3) 0.003(3) -0.008(4)
C16B 0.009(5) 0.038(4) 0.034(4) 0.001(3) 0.001(4) 0.002(3)
C17B 0.014(5) 0.039(4) 0.035(4) -0.002(3) 0.006(3) 0.007(3)
C18B 0.021(5) 0.044(4) 0.030(4) -0.004(3) 0.010(4) 0.004(3)
C19B 0.027(4) 0.037(4) 0.026(4) -0.011(4) 0.011(4) 0.007(4)
C20B 0.031(4) 0.037(4) 0.020(5) -0.008(4) 0.008(4) 0.000(3)
C21B 0.021(4) 0.023(4) 0.028(4) 0.015(4) -0.009(4) 0.004(3)
C22B 0.015(5) 0.028(4) 0.027(4) 0.007(4) -0.011(4) 0.001(3)
C23B 0.010(5) 0.028(4) 0.035(4) 0.009(3) -0.004(4) 0.002(4)
C24B 0.013(4) 0.023(4) 0.036(4) 0.008(3) 0.005(3) 0.007(3)
C25B 0.021(4) 0.016(4) 0.036(4) 0.007(4) 0.003(3) 0.008(4)
C26B 0.027(4) 0.016(5) 0.032(4) -0.001(4) 0.004(4) 0.009(4)
C27B 0.031(4) 0.011(5) 0.030(4) -0.001(4) 0.002(3) 0.004(4)
C28B 0.011(5) 0.026(4) 0.037(4) 0.004(3) 0.011(4) 0.006(4)
C29B 0.023(4) 0.015(5) 0.033(4) 0.013(4) -0.002(3) 0.006(4)
C30B 0.031(4) 0.017(5) 0.027(4) -0.007(4) 0.000(3) 0.000(4)
C31B 0.028(4) 0.023(4) 0.020(5) -0.007(4) -0.004(4) 0.004(3)
C32B 0.031(4) 0.026(4) 0.021(5) -0.004(4) 0.004(4) 0.006(3)
C33B 0.024(4) 0.020(4) 0.027(4) -0.005(4) 0.010(4) 0.009(4)
C34B 0.020(4) 0.029(4) 0.029(4) 0.002(4) 0.013(4) 0.012(4)
C35B 0.024(4) 0.032(4) 0.025(5) 0.007(4) 0.017(4) 0.008(3)
C36B 0.030(4) 0.033(4) 0.017(5) 0.000(4) 0.007(3) 0.008(3)
C37B 0.023(4) 0.032(4) 0.032(5) 0.013(3) 0.015(4) 0.002(3)
C38B 0.012(5) 0.029(4) 0.042(4) 0.015(3) 0.013(4) -0.002(4)
C39B 0.006(5) 0.029(4) 0.043(4) 0.011(3) 0.012(4) 0.001(3)
C40B 0.007(5) 0.031(4) 0.040(4) 0.005(3) -0.003(4) -0.005(3)
C41B 0.019(5) 0.027(4) 0.041(4) 0.003(3) -0.005(4) -0.011(4)
C42B 0.025(4) 0.024(4) 0.045(4) 0.006(4) -0.001(3) -0.009(4)
C43B 0.022(4) 0.023(4) 0.046(4) 0.012(3) 0.004(3) -0.004(4)
C44B 0.029(4) 0.019(5) 0.042(4) 0.016(4) 0.005(3) 0.001(4)
C45B 0.030(4) 0.016(5) 0.042(4) 0.009(4) -0.001(3) 0.005(3)
C46B 0.029(4) 0.022(5) 0.037(4) 0.009(4) -0.001(3) 0.010(4)
C47B 0.027(4) 0.028(4) 0.030(4) 0.012(4) -0.003(4) 0.008(3)
C48B 0.030(4) 0.030(4) 0.027(5) 0.013(4) 0.004(3) 0.007(3)
C49B 0.030(4) 0.028(4) 0.032(5) 0.015(4) 0.007(3) 0.005(3)
C50B 0.031(4) 0.035(4) 0.020(5) 0.009(4) 0.001(4) 0.007(3)
C51B 0.025(4) 0.033(4) 0.017(5) 0.007(4) -0.006(4) 0.007(3)
C52B 0.022(4) 0.032(4) 0.024(5) 0.009(4) -0.006(4) 0.008(3)
C53B 0.025(4) 0.033(4) 0.019(5) 0.000(4) -0.007(4) 0.002(4)
C54B 0.018(5) 0.033(4) 0.024(4) 0.000(3) -0.007(4) -0.001(4)
C55B 0.013(5) 0.036(4) 0.029(4) 0.003(3) -0.006(4) 0.003(4)
C56B 0.016(5) 0.031(4) 0.030(4) 0.006(4) -0.005(4) 0.010(4)
C57B 0.018(4) 0.029(4) 0.035(4) 0.002(3) -0.001(3) 0.013(4)
C58B 0.025(4) 0.022(5) 0.041(4) 0.002(4) 0.000(3) 0.013(4)
C59B 0.032(4) 0.019(5) 0.040(4) -0.006(4) 0.001(3) 0.009(4)
C60B 0.034(4) 0.018(5) 0.044(4) -0.001(4) -0.001(3) 0.001(4)
C61B 0.032(4) 0.019(5) 0.041(4) -0.001(4) -0.004(3) -0.007(4)
C62B 0.032(4) 0.021(5) 0.036(5) -0.006(4) -0.003(3) -0.007(4)
C63B 0.022(5) 0.030(4) 0.023(5) 0.000(4) -0.010(4) -0.006(4)
C64B 0.034(4) 0.022(5) 0.029(5) -0.011(4) 0.000(3) 0.000(4)
C65B 0.033(4) 0.021(5) 0.033(4) -0.013(4) 0.004(4) 0.007(4)
C66B 0.018(4) 0.032(4) 0.037(4) -0.006(3) 0.005(4) 0.013(4)
C67B 0.027(4) 0.032(4) 0.031(4) -0.011(4) 0.008(4) 0.011(4)
C68B 0.034(4) 0.028(4) 0.021(6) -0.010(4) 0.002(4) -0.004(3)
C69B 0.028(4) 0.031(4) 0.019(5) -0.001(4) -0.005(4) -0.006(3)
C70B 0.023(4) 0.025(4) 0.031(4) -0.003(4) -0.008(4) -0.010(4)

loop_
_atom_type_symbol
_atom_type_description
_atom_type_scat_dispersion_real
_atom_type_scat_dispersion_imag
_atom_type_scat_source
C C 0.0140 0.0070 'International Tables Vol C Tables 4.2.6.8 and 6.1.1.4'
H H 0.0000 0.0000 'International Tables Vol C Tables 4.2.6.8 and 6.1.1.4'
N N 0.0250 0.0140 'International Tables Vol C Tables 4.2.6.8 and 6.1.1.4'
S S 0.2920 0.4250 'International Tables Vol C Tables 4.2.6.8 and 6.1.1.4'

loop_
_geom_angle_atom_site_label_1
_geom_angle_atom_site_label_2
_geom_angle_atom_site_label_3
_geom_angle
_geom_angle_site_symmetry_1
_geom_angle_site_symmetry_3
N2 S1 N1 101.44(15) . .
C4 N1 S1 105.9(3) . .
C5 N2 S1 106.1(3) . .
C2 C1 H1 112.8 5 .
C2 C1 H1 112.8 . .
C2 C1 H1 112.8 9 .
C2 C1 C2 105.97(19) 9 5
C2 C1 C2 105.97(19) 5 .
C2 C1 C2 105.97(19) 9 .
C3 C2 C1 125.3(3) . .
C3 C2 C7 122.1(2) . .
C7 C2 C1 112.6(2) . .
C2 C3 H3 121.5 . .
C2 C3 C4 117.0(3) . .
C4 C3 H3 121.5 . .
N1 C4 C3 125.7(3) . .
N1 C4 C5 113.5(3) . .
C3 C4 C5 120.8(3) . .
N2 C5 C4 113.1(3) . .
N2 C5 C6 125.9(3) . .
C6 C5 C4 121.0(2) . .
C5 C6 H6 121.4 . .
C7 C6 C5 117.2(3) . .
C7 C6 H6 121.4 . .
C2 C7 C8 112.7(3) . .
C6 C7 C2 122.0(3) . .
C6 C7 C8 125.3(3) . .
C7 C8 C7 106.3(2) 9 5
C7 C8 C7 106.3(2) 5 .
C7 C8 C7 106.3(2) 9 .
C7 C8 H8 112.5 9 .
C7 C8 H8 112.5 5 .
C7 C8 H8 112.5 . .
S2 C9 S2 176.3(6) 24_656 .
C9 S2 C9 116.9(5) 18_655 .
C2A C1A C6A 122.9 . .
C2A C1A C27A 119.3 . .
C6A C1A C27A 108.4 . .
C1A C2A C3A 120.4 . .
C1A C2A C29A 120.5 . .
C29A C2A C3A 105.7 . .
C4A C3A C2A 117.6 . .
C7A C3A C2A 110.8 . .
C7A C3A C4A 119.3 . .
C5A C4A C3A 118.9 . .
C5A C4A C10A 110.3 . .
C10A C4A C3A 118.7 . .
C4A C5A C12A 105.7 . .
C6A C5A C4A 124.0 . .
C6A C5A C12A 117.5 . .
C5A C6A C1A 116.0 . .
C5A C6A C13A 122.2 . .
C13A C6A C1A 108.4 . .
C3A C7A C21A 107.1 . .
C8A C7A C3A 123.0 . .
C8A C7A C21A 119.2 . .
C7A C8A C9A 119.0 . .
C7A C8A C69A 120.9 . .
C69A C8A C9A 106.8 . .
C10A C9A C8A 119.0 . .
C10A C9A C20A 122.5 . .
C20A C9A C8A 106.3 . .
C4A C10A C11A 107.9 . .
C9A C10A C4A 121.0 . .
C9A C10A C11A 118.3 . .
C12A C11A C10A 108.0 . .
C12A C11A C18A 119.5 . .
C18A C11A C10A 120.4 . .
C11A C12A C5A 108.1 . .
C11A C12A C15A 120.7 . .
C15A C12A C5A 119.0 . .
C6A C13A C30A 107.5 . .
C14A C13A C6A 120.5 . .
C14A C13A C30A 121.3 . .
C13A C14A C15A 120.3 . .
C13A C14A C54A 119.4 . .
C15A C14A C54A 108.6 . .
C12A C15A C14A 120.5 . .
C12A C15A C16A 120.1 . .
C14A C15A C16A 106.4 . .
C15A C16A C55A 109.2 . .
C17A C16A C15A 118.6 . .
C17A C16A C55A 120.6 . .
C16A C17A C18A 122.7 . .
C16A C17A C66A 118.3 . .
C18A C17A C66A 106.3 . .
C11A C18A C19A 119.1 . .
C17A C18A C11A 118.4 . .
C17A C18A C19A 109.1 . .
C20A C19A C18A 120.2 . .
C20A C19A C67A 122.1 . .
C67A C19A C18A 106.7 . .
C19A C20A C9A 119.4 . .
C19A C20A C68A 118.4 . .
C68A C20A C9A 110.5 . .
C22A C21A C7A 120.8 . .
C22A C21A C29A 120.7 . .
C29A C21A C7A 108.5 . .
C23A C22A C21A 116.2 . .
C23A C22A C63A 118.4 . .
C63A C22A C21A 119.7 . .
C22A C23A C24A 121.4 . .
C22A C23A C40A 122.6 . .
C24A C23A C40A 107.4 . .
C23A C24A C28A 108.2 . .
C25A C24A C23A 120.9 . .
C25A C24A C28A 121.2 . .
C24A C25A C26A 118.3 . .
C29A C25A C24A 117.2 . .
C29A C25A C26A 117.3 . .
C27A C26A C25A 119.9 . .
C27A C26A C33A 115.1 . .
C33A C26A C25A 119.6 . .
C26A C27A C1A 120.5 . .
C26A C27A C30A 122.5 . .
C30A C27A C1A 106.2 . .
C34A C28A C24A 119.9 . .
C34A C28A C39A 119.8 . .
C39A C28A C24A 108.5 . .
C21A C29A C2A 107.9 . .
C25A C29A C2A 122.2 . .
C25A C29A C21A 121.0 . .
C27A C30A C13A 109.3 . .
C31A C30A C13A 120.3 . .
C31A C30A C27A 119.8 . .
C30A C31A C53A 118.3 . .
C32A C31A C30A 116.9 . .
C32A C31A C53A 118.3 . .
C31A C32A C33A 121.4 . .
C31A C32A C36A 123.7 . .
C33A C32A C36A 106.3 . .
C32A C33A C26A 121.1 . .
C32A C33A C34A 108.1 . .
C34A C33A C26A 120.0 . .
C28A C34A C33A 120.7 . .
C28A C34A C35A 119.3 . .
C33A C34A C35A 109.5 . .
C36A C35A C34A 105.4 . .
C37A C35A C34A 120.5 . .
C37A C35A C36A 122.2 . .
C35A C36A C32A 110.7 . .
C50A C36A C32A 118.4 . .
C50A C36A C35A 118.1 . .
C35A C37A C38A 121.1 . .
C35A C37A C49A 119.1 . .
C38A C37A C49A 107.9 . .
C39A C38A C37A 118.5 . .
C39A C38A C43A 120.1 . .
C43A C38A C37A 109.1 . .
C38A C39A C28A 120.8 . .
C38A C39A C40A 117.8 . .
C40A C39A C28A 107.6 . .
C39A C40A C23A 108.3 . .
C41A C40A C23A 118.9 . .
C41A C40A C39A 122.4 . .
C40A C41A C42A 119.0 . .
C40A C41A C70A 119.4 . .
C42A C41A C70A 108.4 . .
C41A C42A C61A 107.1 . .
C43A C42A C41A 120.6 . .
C43A C42A C61A 121.6 . .
C38A C43A C44A 106.4 . .
C42A C43A C38A 119.9 . .
C42A C43A C44A 120.7 . .
C45A C44A C43A 117.4 . .
C49A C44A C43A 110.0 . .
C49A C44A C45A 118.8 . .
C46A C45A C44A 118.4 . .
C46A C45A C60A 109.4 . .
C60A C45A C44A 120.5 . .
C45A C46A C58A 108.9 . .
C47A C46A C45A 123.3 . .
C47A C46A C58A 117.1 . .
C46A C47A C48A 118.4 . .
C46A C47A C52A 122.0 . .
C52A C47A C48A 107.0 . .
C49A C48A C47A 119.0 . .
C49A C48A C50A 122.7 . .
C50A C48A C47A 106.5 . .
C44A C49A C37A 106.6 . .
C48A C49A C37A 118.4 . .
C48A C49A C44A 122.0 . .
C36A C50A C51A 118.1 . .
C48A C50A C36A 119.4 . .
C48A C50A C51A 111.8 . .
C52A C51A C50A 104.4 . .
C53A C51A C50A 124.6 . .
C53A C51A C52A 121.0 . .
C47A C52A C51A 110.4 . .
C56A C52A C47A 121.7 . .
C56A C52A C51A 119.8 . .
C51A C53A C31A 116.7 . .
C54A C53A C31A 119.3 . .
C54A C53A C51A 117.1 . .
C53A C54A C14A 121.2 . .
C53A C54A C55A 120.7 . .
C55A C54A C14A 108.4 . .
C54A C55A C16A 107.5 . .
C56A C55A C16A 120.6 . .
C56A C55A C54A 123.8 . .
C52A C56A C57A 117.9 . .
C55A C56A C52A 115.4 . .
C55A C56A C57A 119.5 . .
C58A C57A C56A 118.8 . .
C66A C57A C56A 118.7 . .
C66A C57A C58A 116.3 . .
C57A C58A C46A 122.2 . .
C57A C58A C59A 121.5 . .
C59A C58A C46A 105.1 . .
C58A C59A C60A 108.7 . .
C65A C59A C58A 120.2 . .
C65A C59A C60A 122.9 . .
C45A C60A C59A 107.9 . .
C61A C60A C45A 121.4 . .
C61A C60A C59A 118.4 . .
C42A C61A C62A 109.8 . .
C60A C61A C42A 118.4 . .
C60A C61A C62A 120.5 . .
C64A C62A C61A 122.1 . .
C64A C62A C70A 120.8 . .
C70A C62A C61A 106.9 . .
C69A C63A C22A 118.7 . .
C69A C63A C70A 115.7 . .
C70A C63A C22A 119.1 . .
C62A C64A C65A 118.0 . .
C68A C64A C62A 116.5 . .
C68A C64A C65A 118.7 . .
C59A C65A C64A 118.0 . .
C59A C65A C67A 117.3 . .
C67A C65A C64A 117.5 . .
C57A C66A C17A 121.8 . .
C57A C66A C67A 122.5 . .
C67A C66A C17A 107.8 . .
C19A C67A C65A 120.0 . .
C66A C67A C19A 109.9 . .
C66A C67A C65A 119.7 . .
C64A C68A C20A 122.8 . .
C64A C68A C69A 122.6 . .
C69A C68A C20A 106.8 . .
C63A C69A C8A 120.3 . .
C63A C69A C68A 120.9 . .
C68A C69A C8A 109.6 . .
C62A C70A C41A 107.8 . .
C63A C70A C41A 121.5 . .
C63A C70A C62A 120.8 . .
C2B C1B C6B 122.9 . .
C2B C1B C27B 119.3 . .
C6B C1B C27B 108.4 . .
C1B C2B C3B 120.5 . .
C1B C2B C29B 120.5 . .
C29B C2B C3B 105.8 . .
C4B C3B C2B 117.6 . .
C7B C3B C2B 110.7 . .
C7B C3B C4B 119.3 . .
C5B C4B C3B 118.8 . .
C5B C4B C10B 110.2 . .
C10B C4B C3B 118.7 . .
C4B C5B C12B 105.7 . .
C6B C5B C4B 124.1 . .
C6B C5B C12B 117.4 . .
C5B C6B C1B 116.0 . .
C5B C6B C13B 122.3 . .
C13B C6B C1B 108.4 . .
C3B C7B C21B 107.2 . .
C8B C7B C3B 123.0 . .
C8B C7B C21B 119.1 . .
C7B C8B C9B 119.0 . .
C7B C8B C69B 120.8 . .
C69B C8B C9B 106.9 . .
C10B C9B C8B 119.0 . .
C10B C9B C20B 122.4 . .
C20B C9B C8B 106.2 . .
C4B C10B C11B 107.9 . .
C9B C10B C4B 120.9 . .
C9B C10B C11B 118.4 . .
C12B C11B C10B 108.1 . .
C12B C11B C18B 119.5 . .
C18B C11B C10B 120.5 . .
C11B C12B C5B 108.1 . .
C11B C12B C15B 120.7 . .
C15B C12B C5B 119.0 . .
C6B C13B C30B 107.5 . .
C14B C13B C6B 120.4 . .
C14B C13B C30B 121.3 . .
C13B C14B C15B 120.3 . .
C13B C14B C54B 119.3 . .
C15B C14B C54B 108.6 . .
C12B C15B C14B 120.5 . .
C12B C15B C16B 120.1 . .
C14B C15B C16B 106.4 . .
C15B C16B C55B 109.2 . .
C17B C16B C15B 118.6 . .
C17B C16B C55B 120.5 . .
C16B C17B C18B 122.6 . .
C16B C17B C66B 118.3 . .
C18B C17B C66B 106.4 . .
C11B C18B C19B 119.1 . .
C17B C18B C11B 118.4 . .
C17B C18B C19B 109.0 . .
C20B C19B C18B 120.2 . .
C20B C19B C67B 122.1 . .
C67B C19B C18B 106.7 . .
C19B C20B C9B 119.4 . .
C19B C20B C68B 118.4 . .
C68B C20B C9B 110.5 . .
C22B C21B C7B 120.9 . .
C22B C21B C29B 120.7 . .
C29B C21B C7B 108.5 . .
C23B C22B C21B 116.2 . .
C23B C22B C63B 118.4 . .
C63B C22B C21B 119.7 . .
C22B C23B C24B 121.4 . .
C22B C23B C40B 122.6 . .
C24B C23B C40B 107.4 . .
C23B C24B C28B 108.2 . .
C25B C24B C23B 120.9 . .
C25B C24B C28B 121.1 . .
C24B C25B C26B 118.3 . .
C29B C25B C24B 117.1 . .
C29B C25B C26B 117.4 . .
C27B C26B C25B 119.9 . .
C27B C26B C33B 115.1 . .
C33B C26B C25B 119.6 . .
C26B C27B C1B 120.5 . .
C26B C27B C30B 122.5 . .
C30B C27B C1B 106.2 . .
C34B C28B C24B 119.9 . .
C34B C28B C39B 119.9 . .
C39B C28B C24B 108.5 . .
C21B C29B C2B 107.8 . .
C25B C29B C2B 122.2 . .
C25B C29B C21B 121.1 . .
C27B C30B C13B 109.3 . .
C31B C30B C13B 120.3 . .
C31B C30B C27B 119.8 . .
C30B C31B C53B 118.2 . .
C32B C31B C30B 116.9 . .
C32B C31B C53B 118.4 . .
C31B C32B C33B 121.5 . .
C31B C32B C36B 123.7 . .
C33B C32B C36B 106.3 . .
C32B C33B C26B 121.1 . .
C32B C33B C34B 108.1 . .
C34B C33B C26B 120.1 . .
C28B C34B C33B 120.7 . .
C28B C34B C35B 119.3 . .
C33B C34B C35B 109.5 . .
C36B C35B C34B 105.3 . .
C37B C35B C34B 120.5 . .
C37B C35B C36B 122.3 . .
C35B C36B C32B 110.7 . .
C50B C36B C32B 118.4 . .
C50B C36B C35B 118.1 . .
C35B C37B C38B 121.1 . .
C35B C37B C49B 119.1 . .
C38B C37B C49B 107.9 . .
C39B C38B C37B 118.5 . .
C39B C38B C43B 120.2 . .
C43B C38B C37B 109.0 . .
C38B C39B C28B 120.7 . .
C38B C39B C40B 117.8 . .
C40B C39B C28B 107.6 . .
C39B C40B C23B 108.3 . .
C41B C40B C23B 118.9 . .
C41B C40B C39B 122.4 . .
C40B C41B C42B 119.0 . .
C40B C41B C70B 119.4 . .
C42B C41B C70B 108.3 . .
C41B C42B C61B 107.1 . .
C43B C42B C41B 120.6 . .
C43B C42B C61B 121.5 . .
C38B C43B C44B 106.5 . .
C42B C43B C38B 119.9 . .
C42B C43B C44B 120.8 . .
C43B C44B C45B 117.4 . .
C49B C44B C43B 110.0 . .
C49B C44B C45B 118.9 . .
C46B C45B C44B 118.4 . .
C46B C45B C60B 109.4 . .
C60B C45B C44B 120.5 . .
C45B C46B C58B 108.8 . .
C47B C46B C45B 123.3 . .
C47B C46B C58B 117.1 . .
C46B C47B C48B 118.4 . .
C46B C47B C52B 122.0 . .
C52B C47B C48B 107.0 . .
C49B C48B C47B 119.0 . .
C49B C48B C50B 122.7 . .
C50B C48B C47B 106.6 . .
C44B C49B C37B 106.6 . .
C48B C49B C37B 118.4 . .
C48B C49B C44B 122.0 . .
C36B C50B C51B 118.0 . .
C48B C50B C36B 119.4 . .
C48B C50B C51B 111.7 . .
C52B C51B C50B 104.5 . .
C53B C51B C50B 124.7 . .
C53B C51B C52B 121.0 . .
C47B C52B C51B 110.3 . .
C56B C52B C47B 121.6 . .
C56B C52B C51B 119.8 . .
C51B C53B C31B 116.6 . .
C54B C53B C31B 119.3 . .
C54B C53B C51B 117.1 . .
C53B C54B C14B 121.3 . .
C53B C54B C55B 120.7 . .
C55B C54B C14B 108.3 . .
C54B C55B C16B 107.5 . .
C56B C55B C16B 120.6 . .
C56B C55B C54B 123.8 . .
C52B C56B C57B 118.0 . .
C55B C56B C52B 115.4 . .
C55B C56B C57B 119.4 . .
C58B C57B C56B 118.7 . .
C66B C57B C56B 118.8 . .
C66B C57B C58B 116.3 . .
C57B C58B C46B 122.2 . .
C57B C58B C59B 121.4 . .
C59B C58B C46B 105.1 . .
C58B C59B C60B 108.7 . .
C65B C59B C58B 120.2 . .
C65B C59B C60B 122.8 . .
C45B C60B C59B 107.9 . .
C61B C60B C45B 121.4 . .
C61B C60B C59B 118.4 . .
C42B C61B C62B 109.7 . .
C60B C61B C42B 118.5 . .
C60B C61B C62B 120.5 . .
C64B C62B C61B 122.0 . .
C64B C62B C70B 120.9 . .
C70B C62B C61B 106.9 . .
C69B C63B C22B 118.7 . .
C69B C63B C70B 115.6 . .
C70B C63B C22B 119.1 . .
C62B C64B C65B 118.1 . .
C68B C64B C62B 116.5 . .
C68B C64B C65B 118.7 . .
C59B C65B C64B 118.0 . .
C59B C65B C67B 117.3 . .
C67B C65B C64B 117.5 . .
C57B C66B C17B 121.8 . .
C57B C66B C67B 122.6 . .
C67B C66B C17B 107.8 . .
C19B C67B C65B 120.0 . .
C66B C67B C19B 109.9 . .
C66B C67B C65B 119.7 . .
C64B C68B C20B 122.8 . .
C64B C68B C69B 122.7 . .
C69B C68B C20B 106.8 . .
C63B C69B C8B 120.3 . .
C63B C69B C68B 120.9 . .
C68B C69B C8B 109.6 . .
C62B C70B C41B 107.9 . .
C63B C70B C41B 121.5 . .
C63B C70B C62B 120.8 . .

loop_
_geom_bond_atom_site_label_1
_geom_bond_atom_site_label_2
_geom_bond_distance
_geom_bond_site_symmetry_2
S1 N1 1.617(3) .
S1 N2 1.615(4) .
N1 C4 1.347(4) .
N2 C5 1.351(4) .
C1 H1 1.0000 .
C1 C2 1.527(3) 9
C1 C2 1.527(3) 5
C1 C2 1.527(3) .
C2 C3 1.366(3) .
C2 C7 1.437(4) .
C3 H3 0.9500 .
C3 C4 1.424(4) .
C4 C5 1.435(5) .
C5 C6 1.410(5) .
C6 H6 0.9500 .
C6 C7 1.372(4) .
C7 C8 1.519(3) .
C8 H8 1.0000 .
C9 S2 1.654(8) .
C9 S2 1.614(8) 24_656
C1A C2A 1.3527 .
C1A C6A 1.4529 .
C1A C27A 1.4784 .
C2A C3A 1.4567 .
C2A C29A 1.4432 .
C3A C4A 1.4444 .
C3A C7A 1.3882 .
C4A C5A 1.4053 .
C4A C10A 1.4179 .
C5A C6A 1.3865 .
C5A C12A 1.4953 .
C6A C13A 1.4438 .
C7A C8A 1.3586 .
C7A C21A 1.4474 .
C8A C9A 1.4673 .
C8A C69A 1.4612 .
C9A C10A 1.3971 .
C9A C20A 1.4411 .
C10A C11A 1.4417 .
C11A C12A 1.4046 .
C11A C18A 1.4396 .
C12A C15A 1.4133 .
C13A C14A 1.3577 .
C13A C30A 1.4626 .
C14A C15A 1.4440 .
C14A C54A 1.4796 .
C15A C16A 1.4485 .
C16A C17A 1.3677 .
C16A C55A 1.4746 .
C17A C18A 1.4319 .
C17A C66A 1.4708 .
C18A C19A 1.4536 .
C19A C20A 1.3962 .
C19A C67A 1.4205 .
C20A C68A 1.4348 .
C21A C22A 1.4302 .
C21A C29A 1.4387 .
C22A C23A 1.4163 .
C22A C63A 1.4243 .
C23A C24A 1.4285 .
C23A C40A 1.4645 .
C24A C25A 1.4177 .
C24A C28A 1.4455 .
C25A C26A 1.4670 .
C25A C29A 1.4038 .
C26A C27A 1.4007 .
C26A C33A 1.4342 .
C27A C30A 1.4541 .
C28A C34A 1.3972 .
C28A C39A 1.4391 .
C30A C31A 1.4144 .
C31A C32A 1.4115 .
C31A C53A 1.4984 .
C32A C33A 1.4319 .
C32A C36A 1.4442 .
C33A C34A 1.4338 .
C34A C35A 1.4446 .
C35A C36A 1.4245 .
C35A C37A 1.3788 .
C36A C50A 1.4219 .
C37A C38A 1.4368 .
C37A C49A 1.4596 .
C38A C39A 1.4073 .
C38A C43A 1.4259 .
C39A C40A 1.4342 .
C40A C41A 1.3554 .
C41A C42A 1.4340 .
C41A C70A 1.4757 .
C42A C43A 1.3775 .
C42A C61A 1.4461 .
C43A C44A 1.4528 .
C44A C45A 1.4515 .
C44A C49A 1.4156 .
C45A C46A 1.3933 .
C45A C60A 1.4081 .
C46A C47A 1.3746 .
C46A C58A 1.4960 .
C47A C48A 1.4776 .
C47A C52A 1.4391 .
C48A C49A 1.3739 .
C48A C50A 1.4094 .
C50A C51A 1.4608 .
C51A C52A 1.4475 .
C51A C53A 1.4004 .
C52A C56A 1.4313 .
C53A C54A 1.3808 .
C54A C55A 1.4072 .
C55A C56A 1.3783 .
C56A C57A 1.4676 .
C57A C58A 1.4183 .
C57A C66A 1.3910 .
C58A C59A 1.4266 .
C59A C60A 1.4601 .
C59A C65A 1.4093 .
C60A C61A 1.4043 .
C61A C62A 1.4504 .
C62A C64A 1.4143 .
C62A C70A 1.4422 .
C63A C69A 1.4182 .
C63A C70A 1.4185 .
C64A C65A 1.5086 .
C64A C68A 1.3751 .
C65A C67A 1.4369 .
C66A C67A 1.4164 .
C68A C69A 1.4228 .
C1B C2B 1.3539 .
C1B C6B 1.4526 .
C1B C27B 1.4786 .
C2B C3B 1.4560 .
C2B C29B 1.4433 .
C3B C4B 1.4442 .
C3B C7B 1.3873 .
C4B C5B 1.4051 .
C4B C10B 1.4185 .
C5B C6B 1.3863 .
C5B C12B 1.4956 .
C6B C13B 1.4431 .
C7B C8B 1.3600 .
C7B C21B 1.4461 .
C8B C9B 1.4672 .
C8B C69B 1.4621 .
C9B C10B 1.3963 .
C9B C20B 1.4420 .
C10B C11B 1.4409 .
C11B C12B 1.4039 .
C11B C18B 1.4387 .
C12B C15B 1.4122 .
C13B C14B 1.3582 .
C13B C30B 1.4628 .
C14B C15B 1.4442 .
C14B C54B 1.4806 .
C15B C16B 1.4481 .
C16B C17B 1.3676 .
C16B C55B 1.4756 .
C17B C18B 1.4322 .
C17B C66B 1.4712 .
C18B C19B 1.4548 .
C19B C20B 1.3955 .
C19B C67B 1.4211 .
C20B C68B 1.4357 .
C21B C22B 1.4306 .
C21B C29B 1.4387 .
C22B C23B 1.4147 .
C22B C63B 1.4243 .
C23B C24B 1.4277 .
C23B C40B 1.4662 .
C24B C25B 1.4185 .
C24B C28B 1.4465 .
C25B C26B 1.4672 .
C25B C29B 1.4039 .
C26B C27B 1.4000 .
C26B C33B 1.4341 .
C27B C30B 1.4538 .
C28B C34B 1.3968 .
C28B C39B 1.4388 .
C30B C31B 1.4151 .
C31B C32B 1.4104 .
C31B C53B 1.4988 .
C32B C33B 1.4319 .
C32B C36B 1.4434 .
C33B C34B 1.4327 .
C34B C35B 1.4453 .
C35B C36B 1.4254 .
C35B C37B 1.3786 .
C36B C50B 1.4213 .
C37B C38B 1.4362 .
C37B C49B 1.4592 .
C38B C39B 1.4067 .
C38B C43B 1.4258 .
C39B C40B 1.4346 .
C40B C41B 1.3542 .
C41B C42B 1.4336 .
C41B C70B 1.4761 .
C42B C43B 1.3785 .
C42B C61B 1.4466 .
C43B C44B 1.4511 .
C44B C45B 1.4519 .
C44B C49B 1.4158 .
C45B C46B 1.3930 .
C45B C60B 1.4084 .
C46B C47B 1.3747 .
C46B C58B 1.4966 .
C47B C48B 1.4775 .
C47B C52B 1.4392 .
C48B C49B 1.3748 .
C48B C50B 1.4098 .
C50B C51B 1.4603 .
C51B C52B 1.4486 .
C51B C53B 1.4001 .
C52B C56B 1.4303 .
C53B C54B 1.3806 .
C54B C55B 1.4079 .
C55B C56B 1.3796 .
C56B C57B 1.4670 .
C57B C58B 1.4190 .
C57B C66B 1.3909 .
C58B C59B 1.4252 .
C59B C60B 1.4609 .
C59B C65B 1.4096 .
C60B C61B 1.4038 .
C61B C62B 1.4508 .
C62B C64B 1.4147 .
C62B C70B 1.4416 .
C63B C69B 1.4178 .
C63B C70B 1.4194 .
C64B C65B 1.5086 .
C64B C68B 1.3758 .
C65B C67B 1.4366 .
C66B C67B 1.4149 .
C68B C69B 1.4229 .

loop_
_geom_torsion_atom_site_label_1
_geom_torsion_atom_site_label_2
_geom_torsion_atom_site_label_3
_geom_torsion_atom_site_label_4
_geom_torsion
_geom_torsion_site_symmetry_1
_geom_torsion_site_symmetry_2
_geom_torsion_site_symmetry_3
_geom_torsion_site_symmetry_4
S1 N1 C4 C3 -179.8(2) . . . .
S1 N1 C4 C5 0.1(3) . . . .
S1 N2 C5 C4 -0.4(3) . . . .
S1 N2 C5 C6 178.9(2) . . . .
N1 S1 N2 C5 0.4(2) . . . .
N1 C4 C5 N2 0.1(3) . . . .
N1 C4 C5 C6 -179.1(2) . . . .
N2 S1 N1 C4 -0.3(2) . . . .
N2 C5 C6 C7 -178.9(3) . . . .
C1 C2 C3 C4 -178.94(19) . . . .
C1 C2 C7 C6 -179.9(2) . . . .
C1 C2 C7 C8 -0.2(3) . . . .
C2 C1 C2 C3 123.6(3) 9 . . .
C2 C1 C2 C3 -124.1(3) 5 . . .
C2 C1 C2 C7 -56.1(2) 9 . . .
C2 C1 C2 C7 56.3(2) 5 . . .
C2 C3 C4 N1 178.7(2) . . . .
C2 C3 C4 C5 -1.3(3) . . . .
C2 C7 C8 C7 56.6(3) . . . 9
C2 C7 C8 C7 -56.4(3) . . . 5
C3 C2 C7 C6 0.5(4) . . . .
C3 C2 C7 C8 -179.82(19) . . . .
C3 C4 C5 N2 -179.9(2) . . . .
C3 C4 C5 C6 0.9(4) . . . .
C4 C5 C6 C7 0.2(4) . . . .
C5 C6 C7 C2 -0.9(4) . . . .
C5 C6 C7 C8 179.4(2) . . . .
C6 C7 C8 C7 -123.7(4) . . . 9
C6 C7 C8 C7 123.3(4) . . . 5
C7 C2 C3 C4 0.7(3) . . . .
C1A C2A C3A C4A 2.8 . . . .
C1A C2A C3A C7A -139.4 . . . .
C1A C2A C29A C21A 140.4 . . . .
C1A C2A C29A C25A -7.1 . . . .
C1A C6A C13A C14A -140.9 . . . .
C1A C6A C13A C30A 3.9 . . . .
C1A C27A C30A C13A 0.7 . . . .
C1A C27A C30A C31A 145.4 . . . .
C2A C1A C6A C5A 0.5 . . . .
C2A C1A C6A C13A 142.6 . . . .
C2A C1A C27A C26A -0.7 . . . .
C2A C1A C27A C30A -145.8 . . . .
C2A C3A C4A C5A -0.4 . . . .
C2A C3A C4A C10A -139.2 . . . .
C2A C3A C7A C8A 141.9 . . . .
C2A C3A C7A C21A -2.0 . . . .
C3A C2A C29A C21A -0.5 . . . .
C3A C2A C29A C25A -148.0 . . . .
C3A C4A C5A C6A -2.0 . . . .
C3A C4A C5A C12A -142.1 . . . .
C3A C4A C10A C9A 1.1 . . . .
C3A C4A C10A C11A 141.9 . . . .
C3A C7A C8A C9A -1.2 . . . .
C3A C7A C8A C69A -137.0 . . . .
C3A C7A C21A C22A 147.4 . . . .
C3A C7A C21A C29A 1.6 . . . .
C4A C3A C7A C8A 0.5 . . . .
C4A C3A C7A C21A -143.4 . . . .
C4A C5A C6A C1A 2.0 . . . .
C4A C5A C6A C13A -134.4 . . . .
C4A C5A C12A C11A 0.4 . . . .
C4A C5A C12A C15A 143.1 . . . .
C4A C10A C11A C12A 0.4 . . . .
C4A C10A C11A C18A -142.0 . . . .
C5A C4A C10A C9A -141.0 . . . .
C5A C4A C10A C11A -0.1 . . . .
C5A C6A C13A C14A -1.7 . . . .
C5A C6A C13A C30A 143.1 . . . .
C5A C12A C15A C14A -1.0 . . . .
C5A C12A C15A C16A -137.0 . . . .
C6A C1A C2A C3A -2.9 . . . .
C6A C1A C2A C29A -138.2 . . . .
C6A C1A C27A C26A 146.8 . . . .
C6A C1A C27A C30A 1.7 . . . .
C6A C5A C12A C11A -142.8 . . . .
C6A C5A C12A C15A -0.1 . . . .
C6A C13A C14A C15A 0.5 . . . .
C6A C13A C14A C54A 139.4 . . . .
C6A C13A C30A C27A -2.8 . . . .
C6A C13A C30A C31A -147.3 . . . .
C7A C3A C4A C5A 138.4 . . . .
C7A C3A C4A C10A -0.4 . . . .
C7A C8A C9A C10A 1.8 . . . .
C7A C8A C9A C20A -141.5 . . . .
C7A C8A C69A C63A -7.2 . . . .
C7A C8A C69A C68A 139.9 . . . .
C7A C21A C22A C23A -155.4 . . . .
C7A C21A C22A C63A -2.5 . . . .
C7A C21A C29A C2A -0.6 . . . .
C7A C21A C29A C25A 147.4 . . . .
C8A C7A C21A C22A 1.9 . . . .
C8A C7A C21A C29A -143.9 . . . .
C8A C9A C10A C4A -1.8 . . . .
C8A C9A C10A C11A -138.7 . . . .
C8A C9A C20A C19A 143.4 . . . .
C8A C9A C20A C68A 0.9 . . . .
C9A C8A C69A C63A -147.6 . . . .
C9A C8A C69A C68A -0.6 . . . .
C9A C10A C11A C12A 142.4 . . . .
C9A C10A C11A C18A 0.0 . . . .
C9A C20A C68A C64A 148.6 . . . .
C9A C20A C68A C69A -1.3 . . . .
C10A C4A C5A C6A 140.0 . . . .
C10A C4A C5A C12A -0.2 . . . .
C10A C9A C20A C19A 1.7 . . . .
C10A C9A C20A C68A -140.8 . . . .
C10A C11A C12A C5A -0.4 . . . .
C10A C11A C12A C15A -142.4 . . . .
C10A C11A C18A C17A 137.9 . . . .
C10A C11A C18A C19A 1.3 . . . .
C11A C12A C15A C14A 137.0 . . . .
C11A C12A C15A C16A 0.9 . . . .
C11A C18A C19A C20A -1.1 . . . .
C11A C18A C19A C67A 143.7 . . . .
C12A C5A C6A C1A 137.9 . . . .
C12A C5A C6A C13A 1.5 . . . .
C12A C11A C18A C17A -0.2 . . . .
C12A C11A C18A C19A -136.9 . . . .
C12A C15A C16A C17A -2.4 . . . .
C12A C15A C16A C55A 141.1 . . . .
C13A C14A C15A C12A 0.8 . . . .
C13A C14A C15A C16A 142.0 . . . .
C13A C14A C54A C53A 4.6 . . . .
C13A C14A C54A C55A -141.6 . . . .
C13A C30A C31A C32A 153.7 . . . .
C13A C30A C31A C53A 2.5 . . . .
C14A C13A C30A C27A 141.6 . . . .
C14A C13A C30A C31A -2.9 . . . .
C14A C15A C16A C17A -143.8 . . . .
C14A C15A C16A C55A -0.4 . . . .
C14A C54A C55A C16A -1.8 . . . .
C14A C54A C55A C56A 146.7 . . . .
C15A C14A C54A C53A 147.8 . . . .
C15A C14A C54A C55A 1.6 . . . .
C15A C16A C17A C18A 2.6 . . . .
C15A C16A C17A C66A 139.0 . . . .
C15A C16A C55A C54A 1.4 . . . .
C15A C16A C55A C56A -148.3 . . . .
C16A C17A C18A C11A -1.3 . . . .
C16A C17A C18A C19A 139.3 . . . .
C16A C17A C66A C57A 5.9 . . . .
C16A C17A C66A C67A -143.8 . . . .
C16A C55A C56A C52A 155.9 . . . .
C16A C55A C56A C57A 6.1 . . . .
C17A C16A C55A C54A 144.0 . . . .
C17A C16A C55A C56A -5.7 . . . .
C17A C18A C19A C20A -141.4 . . . .
C17A C18A C19A C67A 3.4 . . . .
C17A C66A C67A C19A 3.3 . . . .
C17A C66A C67A C65A 148.2 . . . .
C18A C11A C12A C5A 142.3 . . . .
C18A C11A C12A C15A 0.4 . . . .
C18A C17A C66A C57A 148.7 . . . .
C18A C17A C66A C67A -1.1 . . . .
C18A C19A C20A C9A -0.3 . . . .
C18A C19A C20A C68A 139.3 . . . .
C18A C19A C67A C65A -148.9 . . . .
C18A C19A C67A C66A -4.1 . . . .
C19A C20A C68A C64A 5.7 . . . .
C19A C20A C68A C69A -144.2 . . . .
C20A C9A C10A C4A 135.4 . . . .
C20A C9A C10A C11A -1.5 . . . .
C20A C19A C67A C65A -4.9 . . . .
C20A C19A C67A C66A 139.9 . . . .
C20A C68A C69A C8A 1.2 . . . .
C20A C68A C69A C63A 148.0 . . . .
C21A C7A C8A C9A 138.6 . . . .
C21A C7A C8A C69A 2.8 . . . .
C21A C22A C23A C24A 12.6 . . . .
C21A C22A C23A C40A 156.3 . . . .
C21A C22A C63A C69A -1.8 . . . .
C21A C22A C63A C70A -152.2 . . . .
C22A C21A C29A C2A -146.5 . . . .
C22A C21A C29A C25A 1.5 . . . .
C22A C23A C24A C25A 0.8 . . . .
C22A C23A C24A C28A 147.0 . . . .
C22A C23A C40A C39A -148.2 . . . .
C22A C23A C40A C41A -2.4 . . . .
C22A C63A C69A C8A 6.5 . . . .
C22A C63A C69A C68A -136.8 . . . .
C22A C63A C70A C41A -3.8 . . . .
C22A C63A C70A C62A 137.7 . . . .
C23A C22A C63A C69A 150.6 . . . .
C23A C22A C63A C70A 0.2 . . . .
C23A C24A C25A C26A 136.4 . . . .
C23A C24A C25A C29A -13.2 . . . .
C23A C24A C28A C34A -140.3 . . . .
C23A C24A C28A C39A 2.5 . . . .
C23A C40A C41A C42A -137.7 . . . .
C23A C40A C41A C70A -1.3 . . . .
C24A C23A C40A C39A -0.2 . . . .
C24A C23A C40A C41A 145.6 . . . .
C24A C25A C26A C27A -151.2 . . . .
C24A C25A C26A C33A 1.5 . . . .
C24A C25A C29A C2A 155.5 . . . .
C24A C25A C29A C21A 12.1 . . . .
C24A C28A C34A C33A -2.0 . . . .
C24A C28A C34A C35A 139.1 . . . .
C24A C28A C39A C38A -141.9 . . . .
C24A C28A C39A C40A -2.6 . . . .
C25A C24A C28A C34A 5.8 . . . .
C25A C24A C28A C39A 148.7 . . . .
C25A C26A C27A C1A -0.8 . . . .
C25A C26A C27A C30A 138.6 . . . .
C25A C26A C33A C32A -138.0 . . . .
C25A C26A C33A C34A 2.1 . . . .
C26A C25A C29A C2A 5.5 . . . .
C26A C25A C29A C21A -137.9 . . . .
C26A C27A C30A C13A -143.6 . . . .
C26A C27A C30A C31A 1.2 . . . .
C26A C33A C34A C28A -1.9 . . . .
C26A C33A C34A C35A -146.4 . . . .
C27A C1A C2A C3A 139.8 . . . .
C27A C1A C2A C29A 4.5 . . . .
C27A C1A C6A C5A -145.6 . . . .
C27A C1A C6A C13A -3.5 . . . .
C27A C26A C33A C32A 16.0 . . . .
C27A C26A C33A C34A 156.2 . . . .
C27A C30A C31A C32A 12.8 . . . .
C27A C30A C31A C53A -138.4 . . . .
C28A C24A C25A C26A -5.5 . . . .
C28A C24A C25A C29A -155.2 . . . .
C28A C34A C35A C36A -144.6 . . . .
C28A C34A C35A C37A -1.1 . . . .
C28A C39A C40A C23A 1.7 . . . .
C28A C39A C40A C41A -142.6 . . . .
C29A C2A C3A C4A 143.7 . . . .
C29A C2A C3A C7A 1.6 . . . .
C29A C21A C22A C23A -13.7 . . . .
C29A C21A C22A C63A 139.3 . . . .
C29A C25A C26A C27A -1.6 . . . .
C29A C25A C26A C33A 151.2 . . . .
C30A C13A C14A C15A -139.4 . . . .
C30A C13A C14A C54A -0.6 . . . .
C30A C31A C32A C33A -12.2 . . . .
C30A C31A C32A C36A -155.6 . . . .
C30A C31A C53A C51A 151.4 . . . .
C30A C31A C53A C54A 1.4 . . . .
C31A C32A C33A C26A -2.5 . . . .
C31A C32A C33A C34A -146.8 . . . .
C31A C32A C36A C35A 146.1 . . . .
C31A C32A C36A C50A 5.1 . . . .
C31A C53A C54A C14A -4.9 . . . .
C31A C53A C54A C55A 137.1 . . . .
C32A C31A C53A C51A 0.5 . . . .
C32A C31A C53A C54A -149.4 . . . .
C32A C33A C34A C28A 142.9 . . . .
C32A C33A C34A C35A -1.6 . . . .
C32A C36A C50A C48A 139.6 . . . .
C32A C36A C50A C51A -1.9 . . . .
C33A C26A C27A C1A -154.7 . . . .
C33A C26A C27A C30A -15.4 . . . .
C33A C32A C36A C35A -1.9 . . . .
C33A C32A C36A C50A -142.9 . . . .
C33A C34A C35A C36A 0.5 . . . .
C33A C34A C35A C37A 144.0 . . . .
C34A C28A C39A C38A 1.0 . . . .
C34A C28A C39A C40A 140.2 . . . .
C34A C35A C36A C32A 0.9 . . . .
C34A C35A C36A C50A 142.0 . . . .
C34A C35A C37A C38A 0.4 . . . .
C34A C35A C37A C49A -137.9 . . . .
C35A C36A C50A C48A 1.4 . . . .
C35A C36A C50A C51A -140.0 . . . .
C35A C37A C38A C39A 1.0 . . . .
C35A C37A C38A C43A -141.4 . . . .
C35A C37A C49A C44A 143.2 . . . .
C35A C37A C49A C48A 1.0 . . . .
C36A C32A C33A C26A 146.4 . . . .
C36A C32A C33A C34A 2.1 . . . .
C36A C35A C37A C38A 137.7 . . . .
C36A C35A C37A C49A -0.5 . . . .
C36A C50A C51A C52A 143.5 . . . .
C36A C50A C51A C53A -1.9 . . . .
C37A C35A C36A C32A -141.8 . . . .
C37A C35A C36A C50A -0.7 . . . .
C37A C38A C39A C28A -1.7 . . . .
C37A C38A C39A C40A -137.0 . . . .
C37A C38A C43A C42A 140.0 . . . .
C37A C38A C43A C44A -1.5 . . . .
C38A C37A C49A C44A 0.0 . . . .
C38A C37A C49A C48A -142.2 . . . .
C38A C39A C40A C23A 142.4 . . . .
C38A C39A C40A C41A -1.9 . . . .
C38A C43A C44A C45A 141.7 . . . .
C38A C43A C44A C49A 1.5 . . . .
C39A C28A C34A C33A -140.7 . . . .
C39A C28A C34A C35A 0.4 . . . .
C39A C38A C43A C42A -1.6 . . . .
C39A C38A C43A C44A -143.2 . . . .
C39A C40A C41A C42A 3.0 . . . .
C39A C40A C41A C70A 139.5 . . . .
C40A C23A C24A C25A -147.7 . . . .
C40A C23A C24A C28A -1.4 . . . .
C40A C41A C42A C43A -3.4 . . . .
C40A C41A C42A C61A 141.6 . . . .
C40A C41A C70A C62A -141.5 . . . .
C40A C41A C70A C63A 4.4 . . . .
C41A C42A C43A C38A 2.7 . . . .
C41A C42A C43A C44A 138.8 . . . .
C41A C42A C61A C60A -144.2 . . . .
C41A C42A C61A C62A -0.5 . . . .
C42A C41A C70A C62A -0.9 . . . .
C42A C41A C70A C63A 145.0 . . . .
C42A C43A C44A C45A 0.5 . . . .
C42A C43A C44A C49A -139.7 . . . .
C42A C61A C62A C64A -145.4 . . . .
C42A C61A C62A C70A -0.1 . . . .
C43A C38A C39A C28A 136.5 . . . .
C43A C38A C39A C40A 1.1 . . . .
C43A C42A C61A C60A 0.3 . . . .
C43A C42A C61A C62A 144.1 . . . .
C43A C44A C45A C46A -138.2 . . . .
C43A C44A C45A C60A 0.9 . . . .
C43A C44A C49A C37A -1.0 . . . .
C43A C44A C49A C48A 139.6 . . . .
C44A C45A C46A C47A 1.8 . . . .
C44A C45A C46A C58A 144.9 . . . .
C44A C45A C60A C59A -143.3 . . . .
C44A C45A C60A C61A -1.7 . . . .
C45A C44A C49A C37A -140.5 . . . .
C45A C44A C49A C48A 0.0 . . . .
C45A C46A C47A C48A -0.3 . . . .
C45A C46A C47A C52A 136.5 . . . .
C45A C46A C58A C57A -145.8 . . . .
C45A C46A C58A C59A -1.7 . . . .
C45A C60A C61A C42A 1.1 . . . .
C45A C60A C61A C62A -138.7 . . . .
C46A C45A C60A C59A -0.9 . . . .
C46A C45A C60A C61A 140.7 . . . .
C46A C47A C48A C49A -1.3 . . . .
C46A C47A C48A C50A 142.6 . . . .
C46A C47A C52A C51A -141.4 . . . .
C46A C47A C52A C56A 7.0 . . . .
C46A C58A C59A C60A 1.2 . . . .
C46A C58A C59A C65A -148.0 . . . .
C47A C46A C58A C57A -0.1 . . . .
C47A C46A C58A C59A 144.0 . . . .
C47A C48A C49A C37A 137.6 . . . .
C47A C48A C49A C44A 1.4 . . . .
C47A C48A C50A C36A -143.2 . . . .
C47A C48A C50A C51A 0.5 . . . .
C47A C52A C56A C55A -156.0 . . . .
C47A C52A C56A C57A -5.7 . . . .
C48A C47A C52A C51A -0.4 . . . .
C48A C47A C52A C56A 148.0 . . . .
C48A C50A C51A C52A -0.7 . . . .
C48A C50A C51A C53A -146.1 . . . .
C49A C37A C38A C39A 143.3 . . . .
C49A C37A C38A C43A 1.0 . . . .
C49A C44A C45A C46A -1.6 . . . .
C49A C44A C45A C60A 137.5 . . . .
C49A C48A C50A C36A -1.0 . . . .
C49A C48A C50A C51A 142.7 . . . .
C50A C48A C49A C37A -0.2 . . . .
C50A C48A C49A C44A -136.4 . . . .
C50A C51A C52A C47A 0.7 . . . .
C50A C51A C52A C56A -148.4 . . . .
C50A C51A C53A C31A 2.5 . . . .
C50A C51A C53A C54A 153.2 . . . .
C51A C52A C56A C55A -10.5 . . . .
C51A C52A C56A C57A 139.8 . . . .
C51A C53A C54A C14A -154.8 . . . .
C51A C53A C54A C55A -12.7 . . . .
C52A C47A C48A C49A -143.9 . . . .
C52A C47A C48A C50A -0.1 . . . .
C52A C51A C53A C31A -137.6 . . . .
C52A C51A C53A C54A 13.1 . . . .
C52A C56A C57A C58A 1.7 . . . .
C52A C56A C57A C66A -149.7 . . . .
C53A C31A C32A C33A 139.0 . . . .
C53A C31A C32A C36A -4.4 . . . .
C53A C51A C52A C47A 147.6 . . . .
C53A C51A C52A C56A -1.4 . . . .
C53A C54A C55A C16A -148.2 . . . .
C53A C54A C55A C56A 0.4 . . . .
C54A C14A C15A C12A -142.0 . . . .
C54A C14A C15A C16A -0.7 . . . .
C54A C55A C56A C52A 11.3 . . . .
C54A C55A C56A C57A -138.6 . . . .
C55A C16A C17A C18A -136.7 . . . .
C55A C16A C17A C66A -0.3 . . . .
C55A C56A C57A C58A 150.8 . . . .
C55A C56A C57A C66A -0.6 . . . .
C56A C57A C58A C46A 1.1 . . . .
C56A C57A C58A C59A -137.3 . . . .
C56A C57A C66A C17A -5.5 . . . .
C56A C57A C66A C67A 139.8 . . . .
C57A C58A C59A C60A 145.6 . . . .
C57A C58A C59A C65A -3.6 . . . .
C57A C66A C67A C19A -146.2 . . . .
C57A C66A C67A C65A -1.3 . . . .
C58A C46A C47A C48A -140.7 . . . .
C58A C46A C47A C52A -3.9 . . . .
C58A C57A C66A C17A -157.6 . . . .
C58A C57A C66A C67A -12.3 . . . .
C58A C59A C60A C45A -0.3 . . . .
C58A C59A C60A C61A -143.2 . . . .
C58A C59A C65A C64A 139.4 . . . .
C58A C59A C65A C67A -10.2 . . . .
C59A C60A C61A C42A 138.8 . . . .
C59A C60A C61A C62A -1.0 . . . .
C59A C65A C67A C19A 154.1 . . . .
C59A C65A C67A C66A 12.7 . . . .
C60A C45A C46A C47A -141.5 . . . .
C60A C45A C46A C58A 1.6 . . . .
C60A C59A C65A C64A -5.4 . . . .
C60A C59A C65A C67A -155.0 . . . .
C60A C61A C62A C64A -2.5 . . . .
C60A C61A C62A C70A 142.8 . . . .
C61A C42A C43A C38A -137.2 . . . .
C61A C42A C43A C44A -1.1 . . . .
C61A C62A C64A C65A 2.1 . . . .
C61A C62A C64A C68A 153.1 . . . .
C61A C62A C70A C41A 0.6 . . . .
C61A C62A C70A C63A -145.6 . . . .
C62A C64A C65A C59A 1.8 . . . .
C62A C64A C65A C67A 151.3 . . . .
C62A C64A C68A C20A -156.9 . . . .
C62A C64A C68A C69A -11.6 . . . .
C63A C22A C23A C24A -140.7 . . . .
C63A C22A C23A C40A 2.9 . . . .
C64A C62A C70A C41A 146.4 . . . .
C64A C62A C70A C63A 0.2 . . . .
C64A C65A C67A C19A 4.4 . . . .
C64A C65A C67A C66A -137.0 . . . .
C64A C68A C69A C8A -148.8 . . . .
C64A C68A C69A C63A -2.0 . . . .
C65A C59A C60A C45A 148.0 . . . .
C65A C59A C60A C61A 5.1 . . . .
C65A C64A C68A C20A -6.1 . . . .
C65A C64A C68A C69A 139.2 . . . .
C66A C17A C18A C11A -142.0 . . . .
C66A C17A C18A C19A -1.5 . . . .
C66A C57A C58A C46A 153.2 . . . .
C66A C57A C58A C59A 14.8 . . . .
C67A C19A C20A C9A -139.6 . . . .
C67A C19A C20A C68A 0.0 . . . .
C68A C64A C65A C59A -148.6 . . . .
C68A C64A C65A C67A 0.9 . . . .
C69A C8A C9A C10A 143.1 . . . .
C69A C8A C9A C20A -0.2 . . . .
C69A C63A C70A C41A -155.1 . . . .
C69A C63A C70A C62A -13.5 . . . .
C70A C41A C42A C43A -144.2 . . . .
C70A C41A C42A C61A 0.8 . . . .
C70A C62A C64A C65A -138.6 . . . .
C70A C62A C64A C68A 12.4 . . . .
C70A C63A C69A C8A 157.8 . . . .
C70A C63A C69A C68A 14.5 . . . .
C1B C2B C3B C4B 2.7 . . . .
C1B C2B C3B C7B -139.4 . . . .
C1B C2B C29B C21B 140.4 . . . .
C1B C2B C29B C25B -7.1 . . . .
C1B C6B C13B C14B -141.0 . . . .
C1B C6B C13B C30B 3.9 . . . .
C1B C27B C30B C13B 0.7 . . . .
C1B C27B C30B C31B 145.4 . . . .
C2B C1B C6B C5B 0.5 . . . .
C2B C1B C6B C13B 142.6 . . . .
C2B C1B C27B C26B -0.6 . . . .
C2B C1B C27B C30B -145.8 . . . .
C2B C3B C4B C5B -0.4 . . . .
C2B C3B C4B C10B -139.1 . . . .
C2B C3B C7B C8B 141.9 . . . .
C2B C3B C7B C21B -2.0 . . . .
C3B C2B C29B C21B -0.6 . . . .
C3B C2B C29B C25B -148.1 . . . .
C3B C4B C5B C6B -1.9 . . . .
C3B C4B C5B C12B -142.1 . . . .
C3B C4B C10B C9B 0.9 . . . .
C3B C4B C10B C11B 141.9 . . . .
C3B C7B C8B C9B -1.2 . . . .
C3B C7B C8B C69B -137.0 . . . .
C3B C7B C21B C22B 147.4 . . . .
C3B C7B C21B C29B 1.6 . . . .
C4B C3B C7B C8B 0.5 . . . .
C4B C3B C7B C21B -143.4 . . . .
C4B C5B C6B C1B 1.9 . . . .
C4B C5B C6B C13B -134.4 . . . .
C4B C5B C12B C11B 0.4 . . . .
C4B C5B C12B C15B 143.1 . . . .
C4B C10B C11B C12B 0.3 . . . .
C4B C10B C11B C18B -142.1 . . . .
C5B C4B C10B C9B -141.0 . . . .
C5B C4B C10B C11B -0.1 . . . .
C5B C6B C13B C14B -1.8 . . . .
C5B C6B C13B C30B 143.1 . . . .
C5B C12B C15B C14B -0.9 . . . .
C5B C12B C15B C16B -137.1 . . . .
C6B C1B C2B C3B -2.8 . . . .
C6B C1B C2B C29B -138.2 . . . .
C6B C1B C27B C26B 146.8 . . . .
C6B C1B C27B C30B 1.7 . . . .
C6B C5B C12B C11B -142.9 . . . .
C6B C5B C12B C15B -0.2 . . . .
C6B C13B C14B C15B 0.7 . . . .
C6B C13B C14B C54B 139.4 . . . .
C6B C13B C30B C27B -2.9 . . . .
C6B C13B C30B C31B -147.3 . . . .
C7B C3B C4B C5B 138.3 . . . .
C7B C3B C4B C10B -0.3 . . . .
C7B C8B C9B C10B 1.7 . . . .
C7B C8B C9B C20B -141.5 . . . .
C7B C8B C69B C63B -7.2 . . . .
C7B C8B C69B C68B 139.8 . . . .
C7B C21B C22B C23B -155.4 . . . .
C7B C21B C22B C63B -2.4 . . . .
C7B C21B C29B C2B -0.6 . . . .
C7B C21B C29B C25B 147.4 . . . .
C8B C7B C21B C22B 1.8 . . . .
C8B C7B C21B C29B -144.0 . . . .
C8B C9B C10B C4B -1.6 . . . .
C8B C9B C10B C11B -138.6 . . . .
C8B C9B C20B C19B 143.4 . . . .
C8B C9B C20B C68B 0.9 . . . .
C9B C8B C69B C63B -147.6 . . . .
C9B C8B C69B C68B -0.6 . . . .
C9B C10B C11B C12B 142.4 . . . .
C9B C10B C11B C18B 0.0 . . . .
C9B C20B C68B C64B 148.7 . . . .
C9B C20B C68B C69B -1.3 . . . .
C10B C4B C5B C6B 139.9 . . . .
C10B C4B C5B C12B -0.2 . . . .
C10B C9B C20B C19B 1.8 . . . .
C10B C9B C20B C68B -140.7 . . . .
C10B C11B C12B C5B -0.5 . . . .
C10B C11B C12B C15B -142.4 . . . .
C10B C11B C18B C17B 137.9 . . . .
C10B C11B C18B C19B 1.4 . . . .
C11B C12B C15B C14B 137.1 . . . .
C11B C12B C15B C16B 0.8 . . . .
C11B C18B C19B C20B -1.3 . . . .
C11B C18B C19B C67B 143.6 . . . .
C12B C5B C6B C1B 137.9 . . . .
C12B C5B C6B C13B 1.5 . . . .
C12B C11B C18B C17B -0.4 . . . .
C12B C11B C18B C19B -136.8 . . . .
C12B C15B C16B C17B -2.3 . . . .
C12B C15B C16B C55B 141.1 . . . .
C13B C14B C15B C12B 0.6 . . . .
C13B C14B C15B C16B 142.0 . . . .
C13B C14B C54B C53B 4.6 . . . .
C13B C14B C54B C55B -141.5 . . . .
C13B C30B C31B C32B 153.7 . . . .
C13B C30B C31B C53B 2.4 . . . .
C14B C13B C30B C27B 141.7 . . . .
C14B C13B C30B C31B -2.8 . . . .
C14B C15B C16B C17B -143.9 . . . .
C14B C15B C16B C55B -0.5 . . . .
C14B C54B C55B C16B -1.8 . . . .
C14B C54B C55B C56B 146.7 . . . .
C15B C14B C54B C53B 147.7 . . . .
C15B C14B C54B C55B 1.6 . . . .
C15B C16B C17B C18B 2.5 . . . .
C15B C16B C17B C66B 138.8 . . . .
C15B C16B C55B C54B 1.5 . . . .
C15B C16B C55B C56B -148.3 . . . .
C16B C17B C18B C11B -1.2 . . . .
C16B C17B C18B C19B 139.3 . . . .
C16B C17B C66B C57B 6.1 . . . .
C16B C17B C66B C67B -143.8 . . . .
C16B C55B C56B C52B 156.0 . . . .
C16B C55B C56B C57B 6.0 . . . .
C17B C16B C55B C54B 144.1 . . . .
C17B C16B C55B C56B -5.7 . . . .
C17B C18B C19B C20B -141.4 . . . .
C17B C18B C19B C67B 3.4 . . . .
C17B C66B C67B C19B 3.3 . . . .
C17B C66B C67B C65B 148.3 . . . .
C18B C11B C12B C5B 142.4 . . . .
C18B C11B C12B C15B 0.5 . . . .
C18B C17B C66B C57B 148.7 . . . .
C18B C17B C66B C67B -1.1 . . . .
C18B C19B C20B C9B -0.3 . . . .
C18B C19B C20B C68B 139.3 . . . .
C18B C19B C67B C65B -148.9 . . . .
C18B C19B C67B C66B -4.2 . . . .
C19B C20B C68B C64B 5.8 . . . .
C19B C20B C68B C69B -144.2 . . . .
C20B C9B C10B C4B 135.5 . . . .
C20B C9B C10B C11B -1.6 . . . .
C20B C19B C67B C65B -5.0 . . . .
C20B C19B C67B C66B 139.8 . . . .
C20B C68B C69B C8B 1.1 . . . .
C20B C68B C69B C63B 148.0 . . . .
C21B C7B C8B C9B 138.7 . . . .
C21B C7B C8B C69B 2.9 . . . .
C21B C22B C23B C24B 12.5 . . . .
C21B C22B C23B C40B 156.3 . . . .
C21B C22B C63B C69B -1.8 . . . .
C21B C22B C63B C70B -152.2 . . . .
C22B C21B C29B C2B -146.5 . . . .
C22B C21B C29B C25B 1.4 . . . .
C22B C23B C24B C25B 0.9 . . . .
C22B C23B C24B C28B 147.0 . . . .
C22B C23B C40B C39B -148.2 . . . .
C22B C23B C40B C41B -2.5 . . . .
C22B C63B C69B C8B 6.5 . . . .
C22B C63B C69B C68B -136.8 . . . .
C22B C63B C70B C41B -3.9 . . . .
C22B C63B C70B C62B 137.7 . . . .
C23B C22B C63B C69B 150.5 . . . .
C23B C22B C63B C70B 0.2 . . . .
C23B C24B C25B C26B 136.4 . . . .
C23B C24B C25B C29B -13.3 . . . .
C23B C24B C28B C34B -140.3 . . . .
C23B C24B C28B C39B 2.6 . . . .
C23B C40B C41B C42B -137.7 . . . .
C23B C40B C41B C70B -1.2 . . . .
C24B C23B C40B C39B -0.1 . . . .
C24B C23B C40B C41B 145.7 . . . .
C24B C25B C26B C27B -151.2 . . . .
C24B C25B C26B C33B 1.6 . . . .
C24B C25B C29B C2B 155.5 . . . .
C24B C25B C29B C21B 12.1 . . . .
C24B C28B C34B C33B -2.0 . . . .
C24B C28B C34B C35B 139.2 . . . .
C24B C28B C39B C38B -141.9 . . . .
C24B C28B C39B C40B -2.7 . . . .
C25B C24B C28B C34B 5.8 . . . .
C25B C24B C28B C39B 148.7 . . . .
C25B C26B C27B C1B -0.8 . . . .
C25B C26B C27B C30B 138.7 . . . .
C25B C26B C33B C32B -138.1 . . . .
C25B C26B C33B C34B 2.1 . . . .
C26B C25B C29B C2B 5.5 . . . .
C26B C25B C29B C21B -137.9 . . . .
C26B C27B C30B C13B -143.6 . . . .
C26B C27B C30B C31B 1.1 . . . .
C26B C33B C34B C28B -1.9 . . . .
C26B C33B C34B C35B -146.4 . . . .
C27B C1B C2B C3B 139.8 . . . .
C27B C1B C2B C29B 4.4 . . . .
C27B C1B C6B C5B -145.5 . . . .
C27B C1B C6B C13B -3.5 . . . .
C27B C26B C33B C32B 16.0 . . . .
C27B C26B C33B C34B 156.1 . . . .
C27B C30B C31B C32B 12.9 . . . .
C27B C30B C31B C53B -138.4 . . . .
C28B C24B C25B C26B -5.5 . . . .
C28B C24B C25B C29B -155.1 . . . .
C28B C34B C35B C36B -144.7 . . . .
C28B C34B C35B C37B -1.2 . . . .
C28B C39B C40B C23B 1.7 . . . .
C28B C39B C40B C41B -142.6 . . . .
C29B C2B C3B C4B 143.7 . . . .
C29B C2B C3B C7B 1.6 . . . .
C29B C21B C22B C23B -13.6 . . . .
C29B C21B C22B C63B 139.3 . . . .
C29B C25B C26B C27B -1.7 . . . .
C29B C25B C26B C33B 151.2 . . . .
C30B C13B C14B C15B -139.4 . . . .
C30B C13B C14B C54B -0.7 . . . .
C30B C31B C32B C33B -12.2 . . . .
C30B C31B C32B C36B -155.7 . . . .
C30B C31B C53B C51B 151.4 . . . .
C30B C31B C53B C54B 1.4 . . . .
C31B C32B C33B C26B -2.5 . . . .
C31B C32B C33B C34B -146.8 . . . .
C31B C32B C36B C35B 146.1 . . . .
C31B C32B C36B C50B 5.2 . . . .
C31B C53B C54B C14B -4.9 . . . .
C31B C53B C54B C55B 137.1 . . . .
C32B C31B C53B C51B 0.5 . . . .
C32B C31B C53B C54B -149.4 . . . .
C32B C33B C34B C28B 142.9 . . . .
C32B C33B C34B C35B -1.7 . . . .
C32B C36B C50B C48B 139.5 . . . .
C32B C36B C50B C51B -1.8 . . . .
C33B C26B C27B C1B -154.7 . . . .
C33B C26B C27B C30B -15.3 . . . .
C33B C32B C36B C35B -2.0 . . . .
C33B C32B C36B C50B -142.9 . . . .
C33B C34B C35B C36B 0.5 . . . .
C33B C34B C35B C37B 144.0 . . . .
C34B C28B C39B C38B 1.0 . . . .
C34B C28B C39B C40B 140.2 . . . .
C34B C35B C36B C32B 0.9 . . . .
C34B C35B C36B C50B 142.1 . . . .
C34B C35B C37B C38B 0.4 . . . .
C34B C35B C37B C49B -137.8 . . . .
C35B C36B C50B C48B 1.4 . . . .
C35B C36B C50B C51B -139.9 . . . .
C35B C37B C38B C39B 1.1 . . . .
C35B C37B C38B C43B -141.4 . . . .
C35B C37B C49B C44B 143.2 . . . .
C35B C37B C49B C48B 1.1 . . . .
C36B C32B C33B C26B 146.5 . . . .
C36B C32B C33B C34B 2.2 . . . .
C36B C35B C37B C38B 137.7 . . . .
C36B C35B C37B C49B -0.6 . . . .
C36B C50B C51B C52B 143.5 . . . .
C36B C50B C51B C53B -2.1 . . . .
C37B C35B C36B C32B -141.7 . . . .
C37B C35B C36B C50B -0.6 . . . .
C37B C38B C39B C28B -1.8 . . . .
C37B C38B C39B C40B -137.0 . . . .
C37B C38B C43B C42B 140.2 . . . .
C37B C38B C43B C44B -1.5 . . . .
C38B C37B C49B C44B 0.0 . . . .
C38B C37B C49B C48B -142.1 . . . .
C38B C39B C40B C23B 142.3 . . . .
C38B C39B C40B C41B -2.0 . . . .
C38B C43B C44B C45B 141.7 . . . .
C38B C43B C44B C49B 1.5 . . . .
C39B C28B C34B C33B -140.7 . . . .
C39B C28B C34B C35B 0.5 . . . .
C39B C38B C43B C42B -1.5 . . . .
C39B C38B C43B C44B -143.2 . . . .
C39B C40B C41B C42B 3.0 . . . .
C39B C40B C41B C70B 139.5 . . . .
C40B C23B C24B C25B -147.7 . . . .
C40B C23B C24B C28B -1.6 . . . .
C40B C41B C42B C43B -3.2 . . . .
C40B C41B C42B C61B 141.5 . . . .
C40B C41B C70B C62B -141.5 . . . .
C40B C41B C70B C63B 4.4 . . . .
C41B C42B C43B C38B 2.5 . . . .
C41B C42B C43B C44B 138.7 . . . .
C41B C42B C61B C60B -144.2 . . . .
C41B C42B C61B C62B -0.4 . . . .
C42B C41B C70B C62B -0.8 . . . .
C42B C41B C70B C63B 145.1 . . . .
C42B C43B C44B C45B 0.4 . . . .
C42B C43B C44B C49B -139.8 . . . .
C42B C61B C62B C64B -145.5 . . . .
C42B C61B C62B C70B -0.1 . . . .
C43B C38B C39B C28B 136.4 . . . .
C43B C38B C39B C40B 1.2 . . . .
C43B C42B C61B C60B 0.2 . . . .
C43B C42B C61B C62B 144.0 . . . .
C43B C44B C45B C46B -138.2 . . . .
C43B C44B C45B C60B 0.9 . . . .
C43B C44B C49B C37B -1.0 . . . .
C43B C44B C49B C48B 139.5 . . . .
C44B C45B C46B C47B 1.8 . . . .
C44B C45B C46B C58B 144.9 . . . .
C44B C45B C60B C59B -143.2 . . . .
C44B C45B C60B C61B -1.8 . . . .
C45B C44B C49B C37B -140.5 . . . .
C45B C44B C49B C48B 0.0 . . . .
C45B C46B C47B C48B -0.4 . . . .
C45B C46B C47B C52B 136.5 . . . .
C45B C46B C58B C57B -145.8 . . . .
C45B C46B C58B C59B -1.8 . . . .
C45B C60B C61B C42B 1.2 . . . .
C45B C60B C61B C62B -138.7 . . . .
C46B C45B C60B C59B -0.8 . . . .
C46B C45B C60B C61B 140.6 . . . .
C46B C47B C48B C49B -1.3 . . . .
C46B C47B C48B C50B 142.6 . . . .
C46B C47B C52B C51B -141.4 . . . .
C46B C47B C52B C56B 6.8 . . . .
C46B C58B C59B C60B 1.3 . . . .
C46B C58B C59B C65B -148.0 . . . .
C47B C46B C58B C57B -0.1 . . . .
C47B C46B C58B C59B 143.9 . . . .
C47B C48B C49B C37B 137.6 . . . .
C47B C48B C49B C44B 1.4 . . . .
C47B C48B C50B C36B -143.2 . . . .
C47B C48B C50B C51B 0.4 . . . .
C47B C52B C56B C55B -156.0 . . . .
C47B C52B C56B C57B -5.6 . . . .
C48B C47B C52B C51B -0.3 . . . .
C48B C47B C52B C56B 147.9 . . . .
C48B C50B C51B C52B -0.6 . . . .
C48B C50B C51B C53B -146.2 . . . .
C49B C37B C38B C39B 143.4 . . . .
C49B C37B C38B C43B 0.9 . . . .
C49B C44B C45B C46B -1.6 . . . .
C49B C44B C45B C60B 137.5 . . . .
C49B C48B C50B C36B -0.9 . . . .
C49B C48B C50B C51B 142.7 . . . .
C50B C48B C49B C37B -0.3 . . . .
C50B C48B C49B C44B -136.5 . . . .
C50B C51B C52B C47B 0.5 . . . .
C50B C51B C52B C56B -148.4 . . . .
C50B C51B C53B C31B 2.7 . . . .
C50B C51B C53B C54B 153.3 . . . .
C51B C52B C56B C55B -10.7 . . . .
C51B C52B C56B C57B 139.7 . . . .
C51B C53B C54B C14B -154.7 . . . .
C51B C53B C54B C55B -12.7 . . . .
C52B C47B C48B C49B -144.0 . . . .
C52B C47B C48B C50B -0.1 . . . .
C52B C51B C53B C31B -137.7 . . . .
C52B C51B C53B C54B 12.9 . . . .
C52B C56B C57B C58B 1.7 . . . .
C52B C56B C57B C66B -149.6 . . . .
C53B C31B C32B C33B 139.0 . . . .
C53B C31B C32B C36B -4.5 . . . .
C53B C51B C52B C47B 147.7 . . . .
C53B C51B C52B C56B -1.2 . . . .
C53B C54B C55B C16B -148.2 . . . .
C53B C54B C55B C56B 0.4 . . . .
C54B C14B C15B C12B -142.0 . . . .
C54B C14B C15B C16B -0.6 . . . .
C54B C55B C56B C52B 11.3 . . . .
C54B C55B C56B C57B -138.6 . . . .
C55B C16B C17B C18B -136.7 . . . .
C55B C16B C17B C66B -0.4 . . . .
C55B C56B C57B C58B 150.9 . . . .
C55B C56B C57B C66B -0.4 . . . .
C56B C57B C58B C46B 1.1 . . . .
C56B C57B C58B C59B -137.2 . . . .
C56B C57B C66B C17B -5.7 . . . .
C56B C57B C66B C67B 139.8 . . . .
C57B C58B C59B C60B 145.6 . . . .
C57B C58B C59B C65B -3.7 . . . .
C57B C66B C67B C19B -146.3 . . . .
C57B C66B C67B C65B -1.3 . . . .
C58B C46B C47B C48B -140.7 . . . .
C58B C46B C47B C52B -3.8 . . . .
C58B C57B C66B C17B -157.7 . . . .
C58B C57B C66B C67B -12.3 . . . .
C58B C59B C60B C45B -0.4 . . . .
C58B C59B C60B C61B -143.1 . . . .
C58B C59B C65B C64B 139.4 . . . .
C58B C59B C65B C67B -10.1 . . . .
C59B C60B C61B C42B 138.8 . . . .
C59B C60B C61B C62B -1.1 . . . .
C59B C65B C67B C19B 154.1 . . . .
C59B C65B C67B C66B 12.7 . . . .
C60B C45B C46B C47B -141.5 . . . .
C60B C45B C46B C58B 1.6 . . . .
C60B C59B C65B C64B -5.4 . . . .
C60B C59B C65B C67B -155.0 . . . .
C60B C61B C62B C64B -2.5 . . . .
C60B C61B C62B C70B 142.9 . . . .
C61B C42B C43B C38B -137.2 . . . .
C61B C42B C43B C44B -1.0 . . . .
C61B C62B C64B C65B 2.2 . . . .
C61B C62B C64B C68B 153.0 . . . .
C61B C62B C70B C41B 0.6 . . . .
C61B C62B C70B C63B -145.6 . . . .
C62B C64B C65B C59B 1.7 . . . .
C62B C64B C65B C67B 151.2 . . . .
C62B C64B C68B C20B -156.8 . . . .
C62B C64B C68B C69B -11.5 . . . .
C63B C22B C23B C24B -140.8 . . . .
C63B C22B C23B C40B 3.0 . . . .
C64B C62B C70B C41B 146.4 . . . .
C64B C62B C70B C63B 0.2 . . . .
C64B C65B C67B C19B 4.4 . . . .
C64B C65B C67B C66B -137.0 . . . .
C64B C68B C69B C8B -148.9 . . . .
C64B C68B C69B C63B -2.1 . . . .
C65B C59B C60B C45B 148.0 . . . .
C65B C59B C60B C61B 5.2 . . . .
C65B C64B C68B C20B -6.2 . . . .
C65B C64B C68B C69B 139.1 . . . .
C66B C17B C18B C11B -141.9 . . . .
C66B C17B C18B C19B -1.4 . . . .
C66B C57B C58B C46B 153.1 . . . .
C66B C57B C58B C59B 14.8 . . . .
C67B C19B C20B C9B -139.6 . . . .
C67B C19B C20B C68B 0.0 . . . .
C68B C64B C65B C59B -148.5 . . . .
C68B C64B C65B C67B 1.1 . . . .
C69B C8B C9B C10B 143.0 . . . .
C69B C8B C9B C20B -0.2 . . . .
C69B C63B C70B C41B -155.1 . . . .
C69B C63B C70B C62B -13.5 . . . .
C70B C41B C42B C43B -144.1 . . . .
C70B C41B C42B C61B 0.7 . . . .
C70B C62B C64B C65B -138.5 . . . .
C70B C62B C64B C68B 12.3 . . . .
C70B C63B C69B C8B 157.8 . . . .
C70B C63B C69B C68B 14.5 . . . .
